data_4511748
loop_
_publ_author_name
'De Nardi, Marco'
'Antonello, Sabrina'
'Jiang, De-En'
'Pan, Fangfang'
'Rissanen, Kari'
'Ruzzi, Marco'
'Venzo, Alfonso'
'Zoleo, Alfonso'
'Maran, Flavio'

_publ_section_title
;
 Gold Nanowired: A Linear (Au25)n Polymer from Au25 Molecular Clusters.
;
_journal_issue 8
_journal_name_full 'ACS nano'
_journal_page_first 8505
_journal_page_last 8512
_journal_paper_doi 10.1021/nn5031143
_journal_volume 8
_journal_year 2014
_chemical_formula_moiety 'C72 H162 Au25 S18'
_chemical_formula_sum 'C72 H162 Au25 S18'
_chemical_formula_weight 6529.25
_chemical_name_systematic
;
 ?
;
_space_group_crystal_system triclinic
_space_group_IT_number 2
_space_group_name_Hall '-P 1'
_space_group_name_H-M_alt 'P -1'
_symmetry_space_group_name_Hall '-P 1'
_symmetry_space_group_name_H-M 'P -1'
_atom_sites_solution_hydrogens mixed
_audit_creation_date 2014-02-19
_audit_creation_method
;
Olex2 1.2
(compiled 2013.12.10 svn.r2850 for OlexSys, GUI svn.r4736)
;
_cell_angle_alpha 92.101(2)
_cell_angle_beta 106.955(3)
_cell_angle_gamma 106.132(3)
_cell_formula_units_Z 2
_cell_length_a 16.1305(5)
_cell_length_b 17.9824(5)
_cell_length_c 22.1697(7)
_cell_measurement_reflns_used 17145
_cell_measurement_temperature 123.01(10)
_cell_measurement_theta_max 75.1110
_cell_measurement_theta_min 4.2150
_cell_volume 5860.3(3)
_computing_cell_refinement
;
CrysAlisPro, Agilent Technologies,
Version 1.171.36.32 (release 02-08-2013 CrysAlis171 .NET)
(compiled Aug  2 2013,16:46:58)
;
_computing_data_collection
;
CrysAlisPro, Agilent Technologies,
Version 1.171.36.32 (release 02-08-2013 CrysAlis171 .NET)
(compiled Aug  2 2013,16:46:58)
;
_computing_data_reduction
;
CrysAlisPro, Agilent Technologies,
Version 1.171.36.32 (release 02-08-2013 CrysAlis171 .NET)
(compiled Aug  2 2013,16:46:58)
;
_computing_molecular_graphics 'Olex2 (Dolomanov et al., 2009)'
_computing_publication_material 'Olex2 (Dolomanov et al., 2009)'
_computing_structure_refinement 'ShelXL (Sheldrick, 2008)'
_computing_structure_solution 'ShelXS (Sheldrick, 2008)'
_diffrn_ambient_temperature 123.01(10)
_diffrn_detector_area_resol_mean 5.1977
_diffrn_measured_fraction_theta_full 0.999
_diffrn_measured_fraction_theta_max 0.999
_diffrn_measurement_device_type 'SuperNova, Dual, Cu at zero, Atlas'
_diffrn_measurement_method '\w scans'
_diffrn_orient_matrix_UB_11 -0.0223235000
_diffrn_orient_matrix_UB_12 -0.0436708000
_diffrn_orient_matrix_UB_13 0.0545153000
_diffrn_orient_matrix_UB_21 0.0000996000
_diffrn_orient_matrix_UB_22 -0.0764397000
_diffrn_orient_matrix_UB_23 -0.0336703000
_diffrn_orient_matrix_UB_31 0.1023241000
_diffrn_orient_matrix_UB_32 0.0183285000
_diffrn_orient_matrix_UB_33 0.0354968000
_diffrn_radiation_monochromator mirror
_diffrn_radiation_type CuK\a
_diffrn_radiation_wavelength 1.54184
_diffrn_reflns_av_R_equivalents 0.0430
_diffrn_reflns_av_unetI/netI 0.0516
_diffrn_reflns_Laue_measured_fraction_full 0.999
_diffrn_reflns_Laue_measured_fraction_max 0.999
_diffrn_reflns_limit_h_max 19
_diffrn_reflns_limit_h_min -15
_diffrn_reflns_limit_k_max 21
_diffrn_reflns_limit_k_min -21
_diffrn_reflns_limit_l_max 26
_diffrn_reflns_limit_l_min -25
_diffrn_reflns_number 40949
_diffrn_reflns_point_group_measured_fraction_full 0.999
_diffrn_reflns_point_group_measured_fraction_max 0.999
_diffrn_reflns_theta_full 66.750
_diffrn_reflns_theta_max 66.749
_diffrn_reflns_theta_min 3.111
_diffrn_source 'SuperNova (Cu) X-ray Source'
_exptl_absorpt_coefficient_mu 60.357
_exptl_absorpt_correction_T_max 0.195
_exptl_absorpt_correction_T_min 0.017
_exptl_absorpt_correction_type analytical
_exptl_absorpt_process_details
;
CrysAlisPro, Agilent Technologies,
Version 1.171.36.32 (release 02-08-2013 CrysAlis171 .NET)
(compiled Aug  2 2013,16:46:58)
Analytical numeric absorption correction using a multifaceted crystal
            model based on expressions derived by R.C. Clark & J.S. Reid.
(Clark, R. C. & Reid, J. S. (1995). Acta Cryst. A51, 887-897)
;
_exptl_crystal_colour black
_exptl_crystal_density_diffrn 3.700
_exptl_crystal_description needle
_exptl_crystal_F_000 5714
_exptl_crystal_size_max 0.1601
_exptl_crystal_size_mid 0.0417
_exptl_crystal_size_min 0.0373
_refine_diff_density_max 3.376
_refine_diff_density_min -4.015
_refine_diff_density_rms 0.337
_refine_ls_extinction_method none
_refine_ls_goodness_of_fit_ref 1.024
_refine_ls_hydrogen_treatment constr
_refine_ls_matrix_type full
_refine_ls_number_parameters 1003
_refine_ls_number_reflns 20784
_refine_ls_number_restraints 224
_refine_ls_restrained_S_all 1.025
_refine_ls_R_factor_all 0.0648
_refine_ls_R_factor_gt 0.0550
_refine_ls_shift/su_max 0.001
_refine_ls_shift/su_mean 0.000
_refine_ls_structure_factor_coef Fsqd
_refine_ls_weighting_details 'w=1/[\s^2^(Fo^2^)+(0.0939P)^2^+21.7386P] where P=(Fo^2^+2Fc^2^)/3'
_refine_ls_weighting_scheme calc
_refine_ls_wR_factor_gt 0.1462
_refine_ls_wR_factor_ref 0.1582
_reflns_Friedel_coverage 0.000
_reflns_number_gt 17251
_reflns_number_total 20784
_reflns_threshold_expression 'I > 2\s(I)'
_cod_data_source_file nn5031143_si_002.cif
_cod_data_source_block au25c4
_cod_depositor_comments 'Adding full bibliography for 4511748.cif.'
_cod_database_code 4511748
_shelxl_version_number 2013-4
_chemical_oxdiff_formula 'Au25 S18 C72 H162'
_shelx_space_group_comment
;
The symmetry employed for this shelxl refinement is uniquely defined
by the following loop, which should always be used as a source of
symmetry information in preference to the above space-group names.
They are only intended as comments.
;
_reflns_odcompleteness_completeness 99.90
_reflns_odcompleteness_iscentric 1
_reflns_odcompleteness_theta 69.95
_olex2_refinement_description
;
1. Fixed Uiso
 At 1.2 times of:
  All C(H,H) groups
 At 1.5 times of:
  All C(H,H,H) groups
2. Restrained distances
 C13-C14 = C14-C15 = C15-C16 = C33-C34 = C34-C35 = C35-C36
 1.54 with sigma of 0.01
 C21-C22 = C22-C23 = C23-C24 = C57-C58 = C58-C59 = C59-C60
 1.54 with sigma of 0.01
 C41A-C42A = C42A-C43A = C43A-C44A = C41B-C42B = C42B-C43B = C43B-C44B
 1.54 with sigma of 0.01
 C69-C70 = C70-C71 = C71-C72
 1.54 with sigma of 0.01
 C37A-C38A = C38A-C39A = C39A-C40A
 1.54 with sigma of 0.01
 C37B-C38B = C38B-C39B = C39B-C40B
 1.54 with sigma of 0.01
 C41A-C43A = C41B-C43B = C42A-C44A = C42B-C44B
 2.5 with sigma of 0.04
 C13-C15 = C14-C16 = C57-C59 = C58-C60 = C69-C71 = C70-C72
 2.5 with sigma of 0.01
 C37A-C39A = C38A-C40A = C37B-C39B = C38B-C40B
 2.5 with sigma of 0.01
 C5-C6 \\sim C6-C7 \\sim C7-C8
 with sigma of 0.02
3. Uiso/Uaniso restraints and constraints
C55 \\sim C56: within 1.7A with sigma of 0.01 and sigma for terminal atoms of
0.02
C41A \\sim C42A: within 1.7A with sigma of 0.01 and sigma for terminal atoms of
0.02
C35 \\sim C36: within 1.7A with sigma of 0.01 and sigma for terminal atoms of
0.02
C19 \\sim C20: within 1.7A with sigma of 0.01 and sigma for terminal atoms of
0.02
C46 \\sim C47: within 1.7A with sigma of 0.02 and sigma for terminal atoms of
0.04
C21 \\sim C22: within 1.7A with sigma of 0.02 and sigma for terminal atoms of
0.04
C23 \\sim C24: within 1.7A with sigma of 0.02 and sigma for terminal atoms of
0.04
Uanis(C35) \\sim Ueq, Uanis(C36) \\sim Ueq, Uanis(C19) \\sim Ueq, Uanis(C22)
\\sim Ueq, Uanis(C23) \\sim Ueq, Uanis(C31) \\sim Ueq, Uanis(C56) \\sim Ueq,
Uanis(C68) \\sim Ueq, Uanis(C45) \\sim Ueq, Uanis(C47) \\sim Ueq, Uanis(C38A)
\\sim Ueq, Uanis(C41A) \\sim Ueq, Uanis(C42A) \\sim Ueq, Uanis(C43A) \\sim Ueq,
: with sigma of 0.02 and sigma for terminal atoms of 0.04
Uanis(C55) \\sim Ueq, Uanis(C37B) \\sim Ueq, Uanis(C38B) \\sim Ueq, Uanis(C39B)
\\sim Ueq, Uanis(C39A) \\sim Ueq, Uanis(C43B) \\sim Ueq, Uanis(C44A) \\sim Ueq,
: with sigma of 0.02 and sigma for terminal atoms of 0.04
Uanis(S12) \\sim Ueq, Uanis(C34) \\sim Ueq: with sigma of 0.005 and sigma for
terminal atoms of 0.01
Uanis(C8) = Uanis(C32)
Uanis(C7) = Uanis(C31)
Uanis(C6) = Uanis(C30)
Uanis(C5) = Uanis(C29)
Uanis(C37A) = Uanis(C37B)
Uanis(C38A) = Uanis(C38B)
Uanis(C39A) = Uanis(C39B)
Uanis(C41A) = Uanis(C41B)
Uanis(C42A) = Uanis(C42B)
Uanis(C43A) = Uanis(C43B)
Uanis(C44A) = Uanis(C44B)
Uanis(C40A) = Uanis(C40B)
4. Others
 Sof(S10B)=Sof(C37B)=Sof(H37C)=Sof(H37D)=Sof(C38B)=Sof(H38C)=Sof(H38D)=
 Sof(C39B)=Sof(H39C)=Sof(H39D)=Sof(C40B)=Sof(H40D)=Sof(H40E)=Sof(H40F)=1-FVAR(1)
 Sof(S10A)=Sof(C37A)=Sof(H37A)=Sof(H37B)=Sof(C38A)=Sof(H38A)=Sof(H38B)=
 Sof(C39A)=Sof(H39A)=Sof(H39B)=Sof(C40A)=Sof(H40A)=Sof(H40B)=Sof(H40C)=FVAR(1)
 Sof(S11B)=Sof(C41B)=Sof(H41C)=Sof(H41D)=Sof(C42B)=Sof(H42C)=Sof(H42D)=
 Sof(C43B)=Sof(H43C)=Sof(H43D)=Sof(C44B)=Sof(H44D)=Sof(H44E)=Sof(H44F)=1-FVAR(2)
 Sof(S11A)=Sof(C41A)=Sof(H41A)=Sof(H41B)=Sof(C42A)=Sof(H42A)=Sof(H42B)=
 Sof(C43A)=Sof(H43A)=Sof(H43B)=Sof(C44A)=Sof(H44A)=Sof(H44B)=Sof(H44C)=FVAR(2)
 Fixed Uiso: C14(0.12) C15(0.15) C16(0.18) C48(0.2) C57(0.1) C58(0.12)
 C59(0.15) C60(0.18) C70(0.14) C71(0.16) C72(0.18)
5.a Riding coordinates:
 C37A(H37A,H37B), C37B(H37C,H37D), C38A(H38A,H38B), C38B(H38C,H38D), C39A(H39A,
 H39B), C39B(H39C,H39D), C40A(H40A,H40B,H40C), C40B(H40D,H40E,H40F), C41A(H41A,
 H41B), C41B(H41C,H41D), C42A(H42A,H42B), C42B(H42C,H42D), C43A(H43A,H43B),
 C43B(H43C,H43D), C44A(H44A,H44B,H44C), C44B(H44D,H44E,H44F), C72(H72A,H72B,
 H72C)
5.b Secondary CH2 refined with riding coordinates:
 C1(H1A,H1B), C2(H2A,H2B), C3(H3A,H3B), C5(H5A,H5B), C6(H6A,H6B), C7(H7A,H7B),
 C9(H9A,H9B), C10(H10A,H10B), C11(H11A,H11B), C13(H13A,H13B), C14(H14A,H14B),
 C15(H15A,H15B), C17(H17A,H17B), C18(H18A,H18B), C19(H19A,H19B), C21(H21A,H21B),
  C22(H22A,H22B), C23(H23A,H23B), C25(H25A,H25B), C26(H26A,H26B), C27(H27A,
 H27B), C29(H29A,H29B), C30(H30A,H30B), C31(H31A,H31B), C33(H33A,H33B),
 C34(H34A,H34B), C35(H35A,H35B), C45(H45A,H45B), C46(H46A,H46B), C47(H47A,H47B),
  C49(H49A,H49B), C50(H50A,H50B), C51(H51A,H51B), C53(H53A,H53B), C54(H54A,
 H54B), C55(H55A,H55B), C57(H57A,H57B), C58(H58A,H58B), C59(H59A,H59B),
 C61(H61A,H61B), C62(H62A,H62B), C63(H63A,H63B), C65(H65A,H65B), C66(H66A,H66B),
  C67(H67A,H67B), C69(H69A,H69B), C70(H70A,H70B), C71(H71A,H71B)
5.c Idealised Me refined as rotating group:
 C4(H4A,H4B,H4C), C8(H8A,H8B,H8C), C12(H12A,H12B,H12C), C16(H16A,H16B,H16C),
 C20(H20A,H20B,H20C), C24(H24A,H24B,H24C), C28(H28A,H28B,H28C), C32(H32A,H32B,
 H32C), C36(H36A,H36B,H36C), C48(H48A,H48B,H48C), C52(H52A,H52B,H52C), C56(H56A,
 H56B,H56C), C60(H60A,H60B,H60C), C64(H64A,H64B,H64C), C68(H68A,H68B,H68C)
;

loop_
_space_group_symop_operation_xyz
'x, y, z'
'-x, -y, -z'

loop_
_atom_site_label
_atom_site_type_symbol
_atom_site_fract_x
_atom_site_fract_y
_atom_site_fract_z
_atom_site_U_iso_or_equiv
_atom_site_adp_type
_atom_site_occupancy
_atom_site_site_symmetry_order
_atom_site_calc_flag
_atom_site_refinement_flags_posn
_atom_site_refinement_flags_adp
_atom_site_refinement_flags_occupancy
_atom_site_disorder_assembly
_atom_site_disorder_group
Au1 Au 0.0000 0.5000 0.5000 0.04523(19) Uani 1 2 d S T P . .
Au2 Au 0.06897(4) 0.38633(4) 0.55767(3) 0.05258(16) Uani 1 1 d . . . . .
Au3 Au 0.14014(4) 0.47423(4) 0.46156(3) 0.05186(16) Uani 1 1 d . . . . .
Au4 Au 0.17269(4) 0.56075(4) 0.58938(3) 0.05159(16) Uani 1 1 d . . . . .
Au5 Au -0.12075(4) 0.37749(4) 0.53371(3) 0.05364(16) Uani 1 1 d . . . . .
Au6 Au -0.02179(4) 0.49803(4) 0.37040(3) 0.05333(16) Uani 1 1 d . . . . .
Au7 Au 0.04092(4) 0.64504(4) 0.56859(3) 0.05052(15) Uani 1 1 d . . . . .
Au8 Au -0.07030(5) 0.21480(4) 0.51748(4) 0.05957(18) Uani 1 1 d . . . . .
Au9 Au 0.11643(4) 0.28608(4) 0.46452(3) 0.05406(16) Uani 1 1 d . . . . .
Au10 Au 0.17590(5) 0.56162(5) 0.35143(4) 0.06344(19) Uani 1 1 d . . . . .
Au11 Au 0.31777(5) 0.60985(5) 0.51245(4) 0.06239(19) Uani 1 1 d . . . . .
Au12 Au 0.17647(5) 0.65396(4) 0.71375(3) 0.05578(17) Uani 1 1 d . . . . .
Au13 Au 0.19530(5) 0.45727(4) 0.69951(3) 0.05816(17) Uani 1 1 d . . . . .
Au14 Au 0.5000 1.0000 1.0000 0.04541(19) Uani 1 2 d S T P A .
Au15 Au 0.31718(5) 0.94820(4) 0.92466(3) 0.05675(17) Uani 1 1 d . . . . .
Au16 Au 0.44298(5) 1.09118(4) 0.90821(3) 0.05550(17) Uani 1 1 d . . . . .
Au17 Au 0.46194(5) 0.94008(4) 0.87383(3) 0.05265(16) Uani 1 1 d . . . . .
Au18 Au 0.37869(5) 0.93995(4) 1.06527(3) 0.05536(16) Uani 1 1 d . . . . .
Au19 Au 0.59197(5) 1.15940(4) 1.03437(3) 0.05916(18) Uani 1 1 d . . . . .
Au20 Au 0.60566(6) 0.90848(5) 0.98182(4) 0.06360(19) Uani 1 1 d . . . . .
Au21 Au 0.24930(7) 1.09803(7) 0.88967(6) 0.0891(3) Uani 1 1 d . . . . .
Au22 Au 0.44698(9) 1.25152(6) 0.96730(5) 0.0870(3) Uani 1 1 d . . . . .
Au23 Au 0.52706(5) 1.07226(5) 0.79309(4) 0.06309(19) Uani 1 1 d . . . . .
Au24 Au 0.63349(6) 0.93372(6) 0.83958(4) 0.0730(2) Uani 1 1 d . . . . .
Au25 Au 0.26966(5) 0.78839(4) 0.82916(3) 0.05751(17) Uani 1 1 d . . . . .
Au26 Au 0.20806(6) 0.80766(5) 0.97030(4) 0.0694(2) Uani 1 1 d . . . . .
S1 S -0.1681(3) 0.2499(3) 0.5628(2) 0.0659(11) Uani 1 1 d . . . . .
S2 S 0.0154(3) 0.1678(3) 0.4678(2) 0.0602(10) Uani 1 1 d . . . . .
S3 S 0.2282(3) 0.3909(3) 0.45341(19) 0.0535(9) Uani 1 1 d . . . . .
S4 S 0.0308(3) 0.5130(3) 0.2804(2) 0.0629(10) Uani 1 1 d . . . . .
S5 S 0.3254(3) 0.6197(3) 0.4109(3) 0.0740(13) Uani 1 1 d . . . . .
S6 S 0.3337(3) 0.6032(3) 0.6188(2) 0.0584(10) Uani 1 1 d . . . . .
S7 S 0.1188(3) 0.7435(2) 0.65720(19) 0.0571(9) Uani 1 1 d . . . . .
S8 S 0.2287(3) 0.5644(3) 0.7722(2) 0.0606(10) Uani 1 1 d . . . . .
S9 S 0.1696(3) 0.3419(3) 0.6375(2) 0.0647(11) Uani 1 1 d . . . . .
S10A S 0.1885(6) 0.9668(7) 0.8502(4) 0.087(3) Uani 0.641(16) 1 d . . P A 1
S10B S 0.1718(9) 0.9713(10) 0.8998(7) 0.073(5) Uani 0.359(16) 1 d . . P A 2
S11A S 0.2951(7) 1.2231(6) 0.8912(5) 0.074(3) Uani 0.570(19) 1 d . . P A 1
S11B S 0.3088(13) 1.2368(10) 0.9385(10) 0.096(6) Uani 0.430(19) 1 d . . P A 2
S12 S 0.6019(6) 1.2909(4) 1.0241(4) 0.104(2) Uani 1 1 d . U . . .
S13 S 0.4719(3) 1.1656(3) 0.8265(2) 0.0618(10) Uani 1 1 d . . . . .
S14 S 0.5855(4) 0.9890(4) 0.7497(2) 0.0759(13) Uani 1 1 d . . . . .
S15 S 0.6892(5) 0.8691(4) 0.9222(3) 0.0841(16) Uani 1 1 d . . . . .
S16 S 0.3883(3) 0.8367(2) 0.78870(19) 0.0575(9) Uani 1 1 d . . . . .
S17 S 0.1486(3) 0.7458(3) 0.8677(2) 0.0641(11) Uani 1 1 d . . . . .
S18 S 0.2443(4) 0.8552(4) 1.0758(2) 0.0801(15) Uani 1 1 d . . . . .
C1 C -0.2813(11) 0.1990(12) 0.5024(11) 0.071(5) Uani 1 1 d . . . . .
H1A H -0.3288 0.2167 0.5130 0.085 Uiso 1 1 calc R . . . .
H1B H -0.2800 0.2138 0.4600 0.085 Uiso 1 1 calc R . . . .
C2 C -0.3061(14) 0.1102(12) 0.4994(12) 0.076(6) Uani 1 1 d . . . . .
H2A H -0.2585 0.0928 0.4885 0.092 Uiso 1 1 calc R . . . .
H2B H -0.3062 0.0958 0.5421 0.092 Uiso 1 1 calc R . . . .
C3 C -0.3962(15) 0.0676(14) 0.4523(13) 0.090(7) Uani 1 1 d . . . . .
H3A H -0.4439 0.0845 0.4633 0.108 Uiso 1 1 calc R . . . .
H3B H -0.3963 0.0821 0.4096 0.108 Uiso 1 1 calc R . . . .
C4 C -0.4187(19) -0.0170(17) 0.4497(16) 0.112(10) Uani 1 1 d . . . . .
H4A H -0.4806 -0.0412 0.4210 0.169 Uiso 1 1 calc GR . . . .
H4B H -0.4147 -0.0317 0.4923 0.169 Uiso 1 1 calc GR . . . .
H4C H -0.3758 -0.0350 0.4339 0.169 Uiso 1 1 calc GR . . . .
C5 C 0.0884(13) 0.1237(12) 0.5244(10) 0.071(4) Uani 1 1 d . . . . .
H5A H 0.1168 0.1586 0.5653 0.085 Uiso 1 1 calc R . . . .
H5B H 0.0509 0.0736 0.5323 0.085 Uiso 1 1 calc R . . . .
C6 C 0.1622(16) 0.1092(16) 0.5009(11) 0.094(5) Uani 1 1 d . . . . .
H6A H 0.1984 0.1592 0.4918 0.113 Uiso 1 1 calc R . . . .
H6B H 0.2033 0.0902 0.5349 0.113 Uiso 1 1 calc R . . . .
C7 C 0.126(2) 0.051(2) 0.4419(14) 0.126(8) Uani 1 1 d . . . . .
H7A H 0.0983 -0.0014 0.4527 0.151 Uiso 1 1 calc R . . . .
H7B H 0.0771 0.0651 0.4102 0.151 Uiso 1 1 calc R . . . .
C8 C 0.197(2) 0.046(2) 0.4127(18) 0.152(11) Uani 1 1 d . . . . .
H8A H 0.1684 0.0252 0.3676 0.228 Uiso 1 1 calc GR . . . .
H8B H 0.2301 0.0115 0.4346 0.228 Uiso 1 1 calc GR . . . .
H8C H 0.2396 0.0983 0.4169 0.228 Uiso 1 1 calc GR . . . .
C9 C 0.3171(13) 0.4107(12) 0.5297(10) 0.072(5) Uani 1 1 d . . . . .
H9A H 0.3687 0.4552 0.5285 0.086 Uiso 1 1 calc R . . . .
H9B H 0.2935 0.4261 0.5631 0.086 Uiso 1 1 calc R . . . .
C10 C 0.3517(13) 0.3399(11) 0.5475(9) 0.063(4) Uani 1 1 d . . . . .
H10A H 0.4024 0.3560 0.5879 0.075 Uiso 1 1 calc R . . . .
H10B H 0.3021 0.2984 0.5550 0.075 Uiso 1 1 calc R . . . .
C11 C 0.3844(14) 0.3053(13) 0.4979(10) 0.070(5) Uani 1 1 d . . . . .
H11A H 0.4297 0.3474 0.4869 0.084 Uiso 1 1 calc R . . . .
H11B H 0.3322 0.2832 0.4588 0.084 Uiso 1 1 calc R . . . .
C12 C 0.4271(13) 0.2411(13) 0.5217(12) 0.080(6) Uani 1 1 d . . . . .
H12A H 0.4840 0.2642 0.5564 0.121 Uiso 1 1 calc GR . . . .
H12B H 0.4397 0.2161 0.4867 0.121 Uiso 1 1 calc GR . . . .
H12C H 0.3849 0.2020 0.5370 0.121 Uiso 1 1 calc GR . . . .
C13 C 0.0094(17) 0.6039(15) 0.2487(11) 0.089(7) Uani 1 1 d D . . . .
H13A H -0.0559 0.5966 0.2273 0.106 Uiso 1 1 calc R . . . .
H13B H 0.0348 0.6496 0.2821 0.106 Uiso 1 1 calc R . . . .
C14 C 0.064(2) 0.6095(18) 0.2015(13) 0.120 Uiso 1 1 d D . . . .
H14A H 0.1294 0.6243 0.2250 0.144 Uiso 1 1 calc R . . . .
H14B H 0.0460 0.5581 0.1758 0.144 Uiso 1 1 calc R . . . .
C15 C 0.044(3) 0.6708(17) 0.1576(14) 0.150 Uiso 1 1 d D . . . .
H15A H 0.0810 0.7238 0.1792 0.180 Uiso 1 1 calc R . . . .
H15B H -0.0210 0.6678 0.1460 0.180 Uiso 1 1 calc R . . . .
C16 C 0.069(3) 0.653(2) 0.0969(13) 0.180 Uiso 1 1 d D . . . .
H16A H 0.0333 0.6736 0.0612 0.270 Uiso 1 1 calc GR . . . .
H16B H 0.0549 0.5968 0.0869 0.270 Uiso 1 1 calc GR . . . .
H16C H 0.1337 0.6785 0.1045 0.270 Uiso 1 1 calc GR . . . .
C17 C 0.3838(12) 0.5468(14) 0.4013(12) 0.081(6) Uani 1 1 d . . . . .
H17A H 0.4455 0.5633 0.4327 0.097 Uiso 1 1 calc R . . . .
H17B H 0.3500 0.4960 0.4107 0.097 Uiso 1 1 calc R . . . .
C18 C 0.3914(16) 0.5368(13) 0.3378(12) 0.085(7) Uani 1 1 d . . . . .
H18A H 0.4272 0.5871 0.3288 0.102 Uiso 1 1 calc R . . . .
H18B H 0.3299 0.5219 0.3061 0.102 Uiso 1 1 calc R . . . .
C19 C 0.438(2) 0.473(2) 0.3309(16) 0.121(9) Uani 1 1 d . U . . .
H19A H 0.4984 0.4880 0.3638 0.145 Uiso 1 1 calc R . . . .
H19B H 0.4013 0.4233 0.3402 0.145 Uiso 1 1 calc R . . . .
C20 C 0.450(2) 0.458(2) 0.2690(18) 0.139(10) Uani 1 1 d . . . . .
H20A H 0.3921 0.4474 0.2353 0.209 Uiso 1 1 calc GR . . . .
H20B H 0.4733 0.4131 0.2687 0.209 Uiso 1 1 calc GR . . . .
H20C H 0.4943 0.5042 0.2618 0.209 Uiso 1 1 calc GR . . . .
C21 C 0.3697(11) 0.7047(11) 0.6557(11) 0.070(5) Uani 1 1 d D . . . .
H21A H 0.3432 0.7358 0.6239 0.084 Uiso 1 1 calc R . . . .
H21B H 0.3440 0.7063 0.6910 0.084 Uiso 1 1 calc R . . . .
C22 C 0.4725(12) 0.7437(17) 0.6817(12) 0.103(7) Uani 1 1 d D U . . .
H22A H 0.4849 0.7958 0.7048 0.123 Uiso 1 1 calc R . . . .
H22B H 0.5003 0.7120 0.7123 0.123 Uiso 1 1 calc R . . . .
C23 C 0.5164(16) 0.753(2) 0.6288(13) 0.136(11) Uani 1 1 d D U . . .
H23A H 0.4864 0.7815 0.5962 0.163 Uiso 1 1 calc R . . . .
H23B H 0.5099 0.7011 0.6080 0.163 Uiso 1 1 calc R . . . .
C24 C 0.6180(15) 0.7990(17) 0.6588(15) 0.114(10) Uani 1 1 d D . . . .
H24A H 0.6459 0.8114 0.6251 0.171 Uiso 1 1 calc GR . . . .
H24B H 0.6489 0.7674 0.6868 0.171 Uiso 1 1 calc GR . . . .
H24C H 0.6239 0.8476 0.6836 0.171 Uiso 1 1 calc GR . . . .
C25 C 0.0389(14) 0.7629(11) 0.6950(9) 0.063(4) Uani 1 1 d . . . . .
H25A H 0.0739 0.7940 0.7370 0.076 Uiso 1 1 calc R . . . .
H25B H 0.0053 0.7950 0.6688 0.076 Uiso 1 1 calc R . . . .
C26 C -0.0317(14) 0.6879(12) 0.7045(9) 0.068(5) Uani 1 1 d . . . . .
H26A H -0.0634 0.6536 0.6635 0.082 Uiso 1 1 calc R . . . .
H26B H 0.0003 0.6585 0.7351 0.082 Uiso 1 1 calc R . . . .
C27 C -0.100(2) 0.7112(16) 0.7291(12) 0.094(8) Uani 1 1 d . . . . .
H27A H -0.1252 0.7471 0.7018 0.113 Uiso 1 1 calc R . . . .
H27B H -0.0694 0.7391 0.7728 0.113 Uiso 1 1 calc R . . . .
C28 C -0.178(2) 0.638(2) 0.7295(13) 0.119(11) Uani 1 1 d . . . . .
H28A H -0.1771 0.5936 0.7031 0.178 Uiso 1 1 calc GR . . . .
H28B H -0.2366 0.6483 0.7126 0.178 Uiso 1 1 calc GR . . . .
H28C H -0.1701 0.6258 0.7732 0.178 Uiso 1 1 calc GR . . . .
C29 C 0.3532(13) 0.6007(12) 0.8021(10) 0.071(4) Uani 1 1 d . . . . .
H29A H 0.3776 0.6066 0.7658 0.085 Uiso 1 1 calc R . . . .
H29B H 0.3727 0.6527 0.8273 0.085 Uiso 1 1 calc R . . . .
C30 C 0.3910(16) 0.5445(16) 0.8434(13) 0.094(5) Uani 1 1 d . . . . .
H30A H 0.3589 0.5324 0.8753 0.113 Uiso 1 1 calc R . . . .
H30B H 0.3787 0.4951 0.8164 0.113 Uiso 1 1 calc R . . . .
C31 C 0.485(2) 0.574(2) 0.8751(18) 0.126(8) Uani 1 1 d . U . . .
H31A H 0.4978 0.6228 0.9030 0.151 Uiso 1 1 calc R . . . .
H31B H 0.5177 0.5863 0.8435 0.151 Uiso 1 1 calc R . . . .
C32 C 0.520(2) 0.512(2) 0.916(2) 0.152(11) Uani 1 1 d . . . . .
H32A H 0.5817 0.5161 0.9171 0.228 Uiso 1 1 calc GR . . . .
H32B H 0.4796 0.4594 0.8979 0.228 Uiso 1 1 calc GR . . . .
H32C H 0.5190 0.5225 0.9600 0.228 Uiso 1 1 calc GR . . . .
C33 C 0.0892(16) 0.2644(12) 0.6656(12) 0.088(7) Uani 1 1 d D . . . .
H33A H 0.0500 0.2876 0.6822 0.105 Uiso 1 1 calc R . . . .
H33B H 0.0497 0.2234 0.6298 0.105 Uiso 1 1 calc R . . . .
C34 C 0.1450(19) 0.2287(19) 0.7180(14) 0.127(11) Uani 1 1 d D U . . .
H34A H 0.1887 0.2704 0.7520 0.153 Uiso 1 1 calc R . . . .
H34B H 0.1798 0.2012 0.7004 0.153 Uiso 1 1 calc R . . . .
C35 C 0.080(2) 0.171(2) 0.7456(17) 0.157(12) Uani 1 1 d D U . . .
H35A H 0.1156 0.1442 0.7767 0.188 Uiso 1 1 calc R . . . .
H35B H 0.0533 0.2007 0.7691 0.188 Uiso 1 1 calc R . . . .
C36 C 0.002(3) 0.109(2) 0.6964(18) 0.174(13) Uani 1 1 d D U . . .
H36A H -0.0195 0.1317 0.6578 0.261 Uiso 1 1 calc GR . . . .
H36B H -0.0478 0.0885 0.7139 0.261 Uiso 1 1 calc GR . . . .
H36C H 0.0241 0.0657 0.6860 0.261 Uiso 1 1 calc GR . . . .
C37A C 0.092(2) 0.936(3) 0.883(2) 0.105(12) Uani 0.641(16) 1 d D . P A 1
H37A H 0.0691 0.8784 0.8761 0.126 Uiso 0.641(16) 1 d R . P A 1
H37B H 0.1171 0.9515 0.9300 0.126 Uiso 0.641(16) 1 d R . P A 1
C37B C 0.102(3) 0.936(5) 0.835(4) 0.105(12) Uani 0.359(16) 1 d D U P A 2
H37C H 0.0856 0.8789 0.8361 0.126 Uiso 0.359(16) 1 d R . P A 2
H37D H 0.1383 0.9457 0.8047 0.126 Uiso 0.359(16) 1 d R . P A 2
C38A C 0.011(3) 0.968(3) 0.8579(19) 0.118(13) Uani 0.641(16) 1 d D U P A 1
H38A H -0.0249 0.9614 0.8879 0.142 Uiso 0.641(16) 1 d R . P A 1
H38B H 0.0327 1.0237 0.8539 0.142 Uiso 0.641(16) 1 d R . P A 1
C38B C 0.013(4) 0.951(6) 0.799(4) 0.118(13) Uani 0.359(16) 1 d D U P A 2
H38C H -0.0094 0.9267 0.7544 0.142 Uiso 0.359(16) 1 d R . P A 2
H38D H 0.0220 1.0080 0.7994 0.142 Uiso 0.359(16) 1 d R . P A 2
C39A C -0.048(3) 0.922(3) 0.7927(19) 0.113(13) Uani 0.641(16) 1 d D U P A 1
H39A H -0.0618 0.8648 0.7953 0.135 Uiso 0.641(16) 1 d R . P A 1
H39B H -0.0161 0.9345 0.7610 0.135 Uiso 0.641(16) 1 d R . P A 1
C39B C -0.058(4) 0.916(5) 0.832(4) 0.113(13) Uani 0.359(16) 1 d D U P A 2
H39C H -0.0401 0.9452 0.8752 0.135 Uiso 0.359(16) 1 d R . P A 2
H39D H -0.0621 0.8609 0.8369 0.135 Uiso 0.359(16) 1 d R . P A 2
C40A C -0.138(3) 0.942(6) 0.773(3) 0.17(3) Uani 0.641(16) 1 d D . P A 1
H40A H -0.1691 0.9306 0.8049 0.248 Uiso 0.641(16) 1 d R . P A 1
H40B H -0.1779 0.9117 0.7318 0.248 Uiso 0.641(16) 1 d R . P A 1
H40C H -0.1247 0.9979 0.7684 0.248 Uiso 0.641(16) 1 d R . P A 1
C40B C -0.150(4) 0.924(12) 0.793(6) 0.17(3) Uani 0.359(16) 1 d D . P A 2
H40D H -0.1427 0.9763 0.7788 0.248 Uiso 0.359(16) 1 d R . P A 2
H40E H -0.1919 0.9163 0.8183 0.248 Uiso 0.359(16) 1 d R . P A 2
H40F H -0.1759 0.8846 0.7555 0.248 Uiso 0.359(16) 1 d R . P A 2
C41A C 0.213(4) 1.242(3) 0.932(3) 0.138(13) Uani 0.570(19) 1 d D U P A 1
H41A H 0.1505 1.2288 0.9023 0.165 Uiso 0.570(19) 1 d R . P A 1
H41B H 0.2137 1.2138 0.9693 0.165 Uiso 0.570(19) 1 d R . P A 1
C41B C 0.290(6) 1.295(4) 0.881(4) 0.138(13) Uani 0.430(19) 1 d D . P A 2
H41C H 0.3454 1.3072 0.8680 0.165 Uiso 0.430(19) 1 d R . P A 2
H41D H 0.2412 1.2599 0.8450 0.165 Uiso 0.430(19) 1 d R . P A 2
C42A C 0.256(4) 1.331(3) 0.951(3) 0.143(13) Uani 0.570(19) 1 d D U P A 1
H42A H 0.3213 1.3465 0.9534 0.172 Uiso 0.570(19) 1 d R . P A 1
H42B H 0.2524 1.3460 0.9933 0.172 Uiso 0.570(19) 1 d R . P A 1
C42B C 0.265(6) 1.372(4) 0.880(3) 0.143(13) Uani 0.430(19) 1 d D . P A 2
H42C H 0.2126 1.3678 0.8416 0.172 Uiso 0.430(19) 1 d R . P A 2
H42D H 0.3174 1.4150 0.8769 0.172 Uiso 0.430(19) 1 d R . P A 2
C43A C 0.203(4) 1.370(3) 0.900(2) 0.130(17) Uani 0.570(19) 1 d D U P A 1
H43A H 0.1404 1.3350 0.8793 0.156 Uiso 0.570(19) 1 d R . P A 1
H43B H 0.2333 1.3830 0.8675 0.156 Uiso 0.570(19) 1 d R . P A 1
C43B C 0.243(6) 1.390(4) 0.940(3) 0.130(17) Uani 0.430(19) 1 d D U P A 2
H43C H 0.2907 1.3849 0.9782 0.156 Uiso 0.430(19) 1 d R . P A 2
H43D H 0.1842 1.3523 0.9392 0.156 Uiso 0.430(19) 1 d R . P A 2
C44A C 0.200(6) 1.446(4) 0.933(4) 0.16(3) Uani 0.570(19) 1 d D U P A 1
H44A H 0.1712 1.4749 0.9011 0.234 Uiso 0.570(19) 1 d R . P A 1
H44B H 0.2614 1.4784 0.9573 0.234 Uiso 0.570(19) 1 d R . P A 1
H44C H 0.1638 1.4326 0.9624 0.234 Uiso 0.570(19) 1 d R . P A 1
C44B C 0.234(8) 1.473(5) 0.942(5) 0.16(3) Uani 0.430(19) 1 d D . P A 2
H44D H 0.2216 1.4887 0.8996 0.234 Uiso 0.430(19) 1 d R . P A 2
H44E H 0.2915 1.5086 0.9703 0.234 Uiso 0.430(19) 1 d R . P A 2
H44F H 0.1846 1.4749 0.9591 0.234 Uiso 0.430(19) 1 d R . P A 2
C45 C 0.655(2) 1.308(2) 0.9588(17) 0.130(11) Uani 1 1 d . U . . .
H45A H 0.7212 1.3159 0.9783 0.157 Uiso 1 1 calc R . . . .
H45B H 0.6307 1.2593 0.9288 0.157 Uiso 1 1 calc R . . . .
C46 C 0.647(3) 1.369(3) 0.923(2) 0.164(14) Uani 1 1 d . . . . .
H46A H 0.6748 1.4197 0.9507 0.197 Uiso 1 1 calc R . . . .
H46B H 0.5813 1.3637 0.9026 0.197 Uiso 1 1 calc R . . . .
C47 C 0.694(3) 1.370(3) 0.869(2) 0.167(13) Uani 1 1 d . U . . .
H47A H 0.7593 1.3754 0.8886 0.200 Uiso 1 1 calc R . . . .
H47B H 0.6658 1.3195 0.8404 0.200 Uiso 1 1 calc R . . . .
C48 C 0.685(3) 1.434(3) 0.830(3) 0.200 Uiso 1 1 d . . . . .
H48A H 0.7117 1.4842 0.8585 0.300 Uiso 1 1 calc GR . . . .
H48B H 0.6201 1.4275 0.8090 0.300 Uiso 1 1 calc GR . . . .
H48C H 0.7160 1.4346 0.7987 0.300 Uiso 1 1 calc GR . . . .
C49 C 0.3652(14) 1.1570(13) 0.7643(10) 0.072(5) Uani 1 1 d . . . . .
H49A H 0.3254 1.1024 0.7566 0.086 Uiso 1 1 calc R . . . .
H49B H 0.3336 1.1907 0.7786 0.086 Uiso 1 1 calc R . . . .
C50 C 0.3822(19) 1.1812(18) 0.7018(11) 0.098(8) Uani 1 1 d . . . . .
H50A H 0.4096 1.1447 0.6861 0.118 Uiso 1 1 calc R . . . .
H50B H 0.3230 1.1760 0.6694 0.118 Uiso 1 1 calc R . . . .
C51 C 0.4431(18) 1.2628(16) 0.7080(13) 0.095(8) Uani 1 1 d . . . . .
H51A H 0.5046 1.2660 0.7360 0.114 Uiso 1 1 calc R . . . .
H51B H 0.4479 1.2741 0.6656 0.114 Uiso 1 1 calc R . . . .
C52 C 0.4128(17) 1.3226(18) 0.7336(16) 0.113(11) Uani 1 1 d . . . . .
H52A H 0.3565 1.3257 0.7029 0.169 Uiso 1 1 calc GR . . . .
H52B H 0.4598 1.3731 0.7415 0.169 Uiso 1 1 calc GR . . . .
H52C H 0.4017 1.3091 0.7736 0.169 Uiso 1 1 calc GR . . . .
C53 C 0.6929(15) 1.0539(18) 0.7408(11) 0.092(8) Uani 1 1 d . . . . .
H53A H 0.7227 1.0949 0.7780 0.110 Uiso 1 1 calc R . . . .
H53B H 0.7347 1.0228 0.7406 0.110 Uiso 1 1 calc R . . . .
C54 C 0.6768(19) 1.0934(19) 0.6791(12) 0.101(8) Uani 1 1 d . . . . .
H54A H 0.7365 1.1150 0.6724 0.122 Uiso 1 1 calc R . . . .
H54B H 0.6392 1.0519 0.6432 0.122 Uiso 1 1 calc R . . . .
C55 C 0.632(3) 1.158(3) 0.674(2) 0.160(13) Uani 1 1 d . U . . .
H55A H 0.5744 1.1396 0.6842 0.192 Uiso 1 1 calc R . . . .
H55B H 0.6176 1.1712 0.6301 0.192 Uiso 1 1 calc R . . . .
C56 C 0.695(3) 1.231(3) 0.720(2) 0.182(14) Uani 1 1 d . U . . .
H56A H 0.7283 1.2675 0.6973 0.273 Uiso 1 1 calc GR . . . .
H56B H 0.7377 1.2164 0.7551 0.273 Uiso 1 1 calc GR . . . .
H56C H 0.6582 1.2564 0.7370 0.273 Uiso 1 1 calc GR . . . .
C57 C 0.6252(17) 0.7715(16) 0.8883(12) 0.100 Uiso 1 1 d D . . . .
H57A H 0.6349 0.7370 0.9218 0.120 Uiso 1 1 calc R . . . .
H57B H 0.5599 0.7679 0.8744 0.120 Uiso 1 1 calc R . . . .
C58 C 0.6478(16) 0.7406(18) 0.8315(11) 0.120 Uiso 1 1 d D U . . .
H58A H 0.6228 0.7644 0.7935 0.144 Uiso 1 1 calc R . . . .
H58B H 0.6199 0.6833 0.8220 0.144 Uiso 1 1 calc R . . . .
C59 C 0.7515(17) 0.7611(19) 0.8477(17) 0.150 Uiso 1 1 d D U . . .
H59A H 0.7806 0.8163 0.8670 0.180 Uiso 1 1 calc R . . . .
H59B H 0.7676 0.7542 0.8085 0.180 Uiso 1 1 calc R . . . .
C60 C 0.785(2) 0.707(2) 0.895(2) 0.180 Uiso 1 1 d D U . . .
H60A H 0.7525 0.6525 0.8767 0.270 Uiso 1 1 calc GR . . . .
H60B H 0.7747 0.7179 0.9349 0.270 Uiso 1 1 calc GR . . . .
H60C H 0.8506 0.7163 0.9022 0.270 Uiso 1 1 calc GR . . . .
C61 C 0.3403(12) 0.8799(10) 0.7189(7) 0.054(4) Uani 1 1 d . . . . .
H61A H 0.3912 0.9141 0.7070 0.065 Uiso 1 1 calc R . . . .
H61B H 0.3058 0.8374 0.6834 0.065 Uiso 1 1 calc R . . . .
C62 C 0.2802(12) 0.9258(10) 0.7249(8) 0.058(4) Uani 1 1 d . . . . .
H62A H 0.3146 0.9703 0.7589 0.070 Uiso 1 1 calc R . . . .
H62B H 0.2294 0.8928 0.7376 0.070 Uiso 1 1 calc R . . . .
C63 C 0.2409(15) 0.9574(13) 0.6615(11) 0.080(6) Uani 1 1 d . . . . .
H63A H 0.2900 0.9992 0.6537 0.095 Uiso 1 1 calc R . . . .
H63B H 0.2185 0.9147 0.6258 0.095 Uiso 1 1 calc R . . . .
C64 C 0.1632(16) 0.9897(14) 0.6630(11) 0.085(6) Uani 1 1 d . . . . .
H64A H 0.1465 1.0156 0.6252 0.127 Uiso 1 1 calc GR . . . .
H64B H 0.1828 1.0274 0.7013 0.127 Uiso 1 1 calc GR . . . .
H64C H 0.1105 0.9468 0.6636 0.127 Uiso 1 1 calc GR . . . .
C65 C 0.1302(15) 0.6417(10) 0.8768(9) 0.070(5) Uani 1 1 d . . . . .
H65A H 0.0980 0.6107 0.8344 0.085 Uiso 1 1 calc R . . . .
H65B H 0.1901 0.6325 0.8928 0.085 Uiso 1 1 calc R . . . .
C66 C 0.0780(18) 0.6136(17) 0.9198(14) 0.099(8) Uani 1 1 d . . . . .
H66A H 0.1075 0.6472 0.9612 0.119 Uiso 1 1 calc R . . . .
H66B H 0.0799 0.5600 0.9272 0.119 Uiso 1 1 calc R . . . .
C67 C -0.017(2) 0.613(2) 0.8962(17) 0.128(12) Uani 1 1 d . . . . .
H67A H -0.0448 0.5843 0.8525 0.154 Uiso 1 1 calc R . . . .
H67B H -0.0193 0.6669 0.8938 0.154 Uiso 1 1 calc R . . . .
C68 C -0.075(3) 0.573(3) 0.939(2) 0.163(16) Uani 1 1 d . U . . .
H68A H -0.0489 0.6010 0.9818 0.244 Uiso 1 1 calc GR . . . .
H68B H -0.0759 0.5186 0.9396 0.244 Uiso 1 1 calc GR . . . .
H68C H -0.1378 0.5752 0.9206 0.244 Uiso 1 1 calc GR . . . .
C69 C 0.1633(15) 0.9091(16) 1.0746(14) 0.105(8) Uiso 1 1 d D . . . .
H69A H 0.1922 0.9577 1.1048 0.125 Uiso 1 1 calc R . . . .
H69B H 0.1384 0.9224 1.0314 0.125 Uiso 1 1 calc R . . . .
C70 C 0.0881(17) 0.8521(19) 1.0947(14) 0.140 Uiso 1 1 d D . . . .
H70A H 0.1045 0.8039 1.1048 0.168 Uiso 1 1 calc R . . . .
H70B H 0.0817 0.8764 1.1333 0.168 Uiso 1 1 calc R . . . .
C71 C -0.0017(16) 0.8324(16) 1.0404(18) 0.160 Uiso 1 1 d D . . . .
H71A H -0.0484 0.7903 1.0504 0.192 Uiso 1 1 calc R . . . .
H71B H 0.0065 0.8137 1.0006 0.192 Uiso 1 1 calc R . . . .
C72 C -0.033(3) 0.906(2) 1.032(2) 0.180 Uiso 1 1 d D . . . .
H72A H -0.0590 0.9147 1.0652 0.270 Uiso 1 1 d R . . . .
H72B H 0.0199 0.9512 1.0351 0.270 Uiso 1 1 d R . . . .
H72C H -0.0782 0.8993 0.9901 0.270 Uiso 1 1 d R . . . .

loop_
_atom_site_aniso_label
_atom_site_aniso_U_11
_atom_site_aniso_U_22
_atom_site_aniso_U_33
_atom_site_aniso_U_23
_atom_site_aniso_U_13
_atom_site_aniso_U_12
Au1 0.0397(4) 0.0479(4) 0.0368(4) -0.0100(3) 0.0051(3) 0.0048(3)
Au2 0.0507(3) 0.0538(4) 0.0420(3) -0.0071(3) 0.0045(3) 0.0103(3)
Au3 0.0448(3) 0.0541(4) 0.0476(3) -0.0102(3) 0.0101(3) 0.0075(3)
Au4 0.0412(3) 0.0574(4) 0.0423(3) -0.0102(3) 0.0039(2) 0.0050(3)
Au5 0.0485(3) 0.0521(4) 0.0503(4) -0.0079(3) 0.0128(3) 0.0043(3)
Au6 0.0498(3) 0.0608(4) 0.0392(3) -0.0077(3) 0.0085(3) 0.0084(3)
Au7 0.0468(3) 0.0514(3) 0.0406(3) -0.0127(3) 0.0043(3) 0.0072(3)
Au8 0.0536(4) 0.0575(4) 0.0548(4) -0.0045(3) 0.0098(3) 0.0058(3)
Au9 0.0483(3) 0.0553(4) 0.0463(3) -0.0093(3) 0.0063(3) 0.0075(3)
Au10 0.0643(4) 0.0643(4) 0.0553(4) -0.0092(3) 0.0223(3) 0.0079(3)
Au11 0.0495(3) 0.0629(4) 0.0615(4) -0.0208(3) 0.0159(3) 0.0015(3)
Au12 0.0544(4) 0.0585(4) 0.0406(3) -0.0124(3) 0.0022(3) 0.0112(3)
Au13 0.0579(4) 0.0601(4) 0.0465(4) -0.0052(3) 0.0071(3) 0.0135(3)
Au14 0.0542(5) 0.0458(4) 0.0322(4) -0.0046(3) 0.0079(3) 0.0160(4)
Au15 0.0558(4) 0.0640(4) 0.0435(3) -0.0022(3) 0.0069(3) 0.0178(3)
Au16 0.0701(4) 0.0572(4) 0.0412(3) 0.0045(3) 0.0148(3) 0.0254(3)
Au17 0.0627(4) 0.0529(4) 0.0337(3) -0.0094(3) 0.0071(3) 0.0144(3)
Au18 0.0599(4) 0.0593(4) 0.0398(3) -0.0051(3) 0.0121(3) 0.0121(3)
Au19 0.0735(4) 0.0485(4) 0.0471(4) -0.0061(3) 0.0110(3) 0.0153(3)
Au20 0.0856(5) 0.0696(5) 0.0499(4) 0.0067(3) 0.0258(4) 0.0411(4)
Au21 0.0773(5) 0.1085(8) 0.0959(7) 0.0386(6) 0.0264(5) 0.0483(6)
Au22 0.1310(8) 0.0612(5) 0.0810(6) 0.0082(4) 0.0377(6) 0.0434(5)
Au23 0.0650(4) 0.0781(5) 0.0446(4) 0.0018(3) 0.0142(3) 0.0231(4)
Au24 0.0834(5) 0.0930(6) 0.0522(4) -0.0010(4) 0.0246(4) 0.0392(5)
Au25 0.0691(4) 0.0516(4) 0.0367(3) -0.0090(3) 0.0057(3) 0.0078(3)
Au26 0.0719(5) 0.0754(5) 0.0436(4) -0.0160(3) 0.0128(3) 0.0039(4)
S1 0.062(2) 0.064(3) 0.066(3) 0.001(2) 0.021(2) 0.009(2)
S2 0.056(2) 0.059(2) 0.053(2) -0.0078(18) 0.0090(18) 0.0079(18)
S3 0.0464(18) 0.061(2) 0.045(2) -0.0077(17) 0.0097(15) 0.0108(16)
S4 0.066(2) 0.072(3) 0.048(2) -0.0038(19) 0.0184(19) 0.017(2)
S5 0.059(2) 0.076(3) 0.074(3) -0.018(2) 0.027(2) -0.002(2)
S6 0.0430(18) 0.058(2) 0.060(2) -0.0163(18) 0.0064(17) 0.0060(16)
S7 0.060(2) 0.052(2) 0.0399(19) -0.0146(16) -0.0001(16) 0.0054(17)
S8 0.061(2) 0.063(2) 0.046(2) -0.0087(18) 0.0032(18) 0.0162(19)
S9 0.076(3) 0.062(2) 0.049(2) -0.0042(19) 0.006(2) 0.026(2)
S10A 0.088(6) 0.144(9) 0.041(4) -0.001(4) 0.007(4) 0.070(6)
S10B 0.056(7) 0.087(10) 0.074(10) -0.010(7) 0.019(6) 0.025(7)
S11A 0.078(5) 0.083(6) 0.053(6) 0.001(4) -0.001(4) 0.036(5)
S11B 0.119(12) 0.101(11) 0.093(15) 0.026(9) 0.036(10) 0.067(10)
S12 0.135(4) 0.066(3) 0.087(3) 0.005(3) -0.002(3) 0.032(3)
S13 0.076(3) 0.064(3) 0.044(2) 0.0073(18) 0.0149(19) 0.023(2)
S14 0.076(3) 0.100(4) 0.052(2) -0.004(2) 0.017(2) 0.032(3)
S15 0.109(4) 0.098(4) 0.065(3) 0.002(3) 0.033(3) 0.057(4)
S16 0.072(2) 0.051(2) 0.0396(19) -0.0131(16) 0.0083(17) 0.0144(18)
S17 0.072(3) 0.064(3) 0.038(2) -0.0129(18) 0.0051(18) 0.009(2)
S18 0.070(3) 0.102(4) 0.046(2) -0.025(2) 0.019(2) -0.005(3)
C1 0.042(8) 0.078(13) 0.088(14) 0.008(11) 0.029(9) 0.004(8)
C2 0.070(12) 0.069(12) 0.089(15) 0.021(11) 0.026(11) 0.016(10)
C3 0.068(12) 0.075(14) 0.096(18) 0.001(13) 0.008(12) -0.008(10)
C4 0.085(16) 0.10(2) 0.12(3) -0.016(18) 0.020(16) -0.001(14)
C5 0.069(8) 0.063(8) 0.066(9) -0.008(6) 0.008(7) 0.015(6)
C6 0.078(10) 0.099(13) 0.093(13) 0.012(10) 0.004(9) 0.030(9)
C7 0.111(13) 0.140(15) 0.124(15) 0.004(12) 0.026(11) 0.048(12)
C8 0.120(19) 0.18(3) 0.15(3) 0.03(2) 0.021(17) 0.053(19)
C9 0.065(11) 0.064(11) 0.058(11) -0.016(9) -0.013(9) 0.014(9)
C10 0.063(10) 0.061(10) 0.048(9) -0.009(8) 0.005(8) 0.009(8)
C11 0.067(11) 0.083(14) 0.056(11) -0.004(9) 0.016(9) 0.020(10)
C12 0.056(10) 0.073(13) 0.095(17) -0.005(11) 0.004(10) 0.014(9)
C13 0.088(15) 0.093(17) 0.094(18) 0.015(14) 0.036(13) 0.035(13)
C17 0.046(9) 0.087(15) 0.108(18) 0.001(13) 0.036(10) 0.007(9)
C18 0.092(15) 0.068(13) 0.095(17) -0.006(11) 0.058(14) -0.003(11)
C19 0.104(13) 0.138(16) 0.122(16) -0.021(13) 0.054(12) 0.025(12)
C20 0.119(17) 0.15(2) 0.14(2) -0.014(18) 0.051(16) 0.012(16)
C21 0.056(9) 0.064(10) 0.078(12) -0.008(9) 0.014(8) 0.010(8)
C22 0.098(12) 0.097(12) 0.097(13) -0.013(10) 0.032(10) 0.009(10)
C23 0.131(16) 0.134(17) 0.128(17) -0.021(14) 0.052(14) 0.012(14)
C24 0.077(14) 0.106(18) 0.12(2) -0.063(16) -0.001(14) 0.003(13)
C25 0.084(12) 0.056(10) 0.046(9) 0.000(8) 0.014(9) 0.023(9)
C26 0.077(12) 0.074(12) 0.049(10) -0.012(9) 0.019(9) 0.019(10)
C27 0.13(2) 0.102(19) 0.083(16) 0.006(14) 0.055(16) 0.062(17)
C28 0.12(2) 0.17(3) 0.069(16) -0.020(18) 0.042(16) 0.03(2)
C29 0.069(8) 0.063(8) 0.066(9) -0.008(6) 0.008(7) 0.015(6)
C30 0.078(10) 0.099(13) 0.093(13) 0.012(10) 0.004(9) 0.030(9)
C31 0.111(13) 0.140(15) 0.124(15) 0.004(12) 0.026(11) 0.048(12)
C32 0.120(19) 0.18(3) 0.15(3) 0.03(2) 0.021(17) 0.053(19)
C33 0.091(15) 0.051(11) 0.110(19) 0.004(11) 0.017(14) 0.019(10)
C34 0.127(12) 0.127(12) 0.126(12) 0.018(5) 0.037(6) 0.038(6)
C35 0.166(18) 0.138(17) 0.136(17) 0.057(14) 0.028(14) 0.016(13)
C36 0.18(2) 0.16(2) 0.14(2) 0.063(17) 0.018(17) 0.008(17)
C37A 0.099(17) 0.088(16) 0.12(2) 0.022(16) 0.019(15) 0.037(14)
C37B 0.099(17) 0.088(16) 0.12(2) 0.022(16) 0.019(15) 0.037(14)
C38A 0.102(16) 0.117(17) 0.132(19) 0.022(13) 0.028(12) 0.036(13)
C38B 0.102(16) 0.117(17) 0.132(19) 0.022(13) 0.028(12) 0.036(13)
C39A 0.106(16) 0.104(16) 0.118(19) 0.010(13) 0.022(12) 0.032(12)
C39B 0.106(16) 0.104(16) 0.118(19) 0.010(13) 0.022(12) 0.032(12)
C40A 0.10(3) 0.17(7) 0.19(7) 0.02(5) -0.03(3) 0.06(4)
C40B 0.10(3) 0.17(7) 0.19(7) 0.02(5) -0.03(3) 0.06(4)
C41A 0.139(17) 0.140(18) 0.140(18) 0.002(13) 0.034(13) 0.064(14)
C41B 0.139(17) 0.140(18) 0.140(18) 0.002(13) 0.034(13) 0.064(14)
C42A 0.142(17) 0.143(18) 0.144(19) 0.003(13) 0.032(13) 0.060(14)
C42B 0.142(17) 0.143(18) 0.144(19) 0.003(13) 0.032(13) 0.060(14)
C43A 0.13(2) 0.13(2) 0.12(2) 0.025(14) 0.036(14) 0.034(13)
C43B 0.13(2) 0.13(2) 0.12(2) 0.025(14) 0.036(14) 0.034(13)
C44A 0.15(4) 0.15(4) 0.17(4) -0.01(3) 0.05(3) 0.06(3)
C44B 0.15(4) 0.15(4) 0.17(4) -0.01(3) 0.05(3) 0.06(3)
C45 0.126(17) 0.125(18) 0.119(18) 0.039(15) 0.028(14) 0.012(14)
C46 0.15(2) 0.16(2) 0.17(2) 0.07(2) 0.014(18) 0.052(19)
C47 0.151(18) 0.163(19) 0.17(2) 0.057(16) 0.037(14) 0.040(15)
C49 0.067(11) 0.086(14) 0.070(12) 0.023(11) 0.019(9) 0.038(10)
C50 0.102(17) 0.14(2) 0.049(12) 0.016(13) 0.013(12) 0.041(17)
C51 0.090(16) 0.102(19) 0.086(17) 0.042(15) 0.021(13) 0.022(14)
C52 0.075(15) 0.12(2) 0.15(3) 0.05(2) 0.045(17) 0.031(15)
C53 0.075(13) 0.15(2) 0.064(13) 0.012(14) 0.037(11) 0.033(14)
C54 0.109(19) 0.14(2) 0.072(15) 0.037(16) 0.044(14) 0.039(18)
C55 0.161(19) 0.162(19) 0.16(2) -0.010(15) 0.063(15) 0.048(15)
C56 0.19(2) 0.17(2) 0.18(2) -0.010(18) 0.063(19) 0.046(19)
C61 0.067(10) 0.049(8) 0.037(8) -0.015(6) 0.016(7) 0.009(7)
C62 0.068(10) 0.048(9) 0.048(9) -0.010(7) 0.012(8) 0.011(7)
C63 0.079(13) 0.066(12) 0.064(12) 0.000(10) -0.006(10) 0.007(10)
C64 0.091(15) 0.078(14) 0.075(14) 0.001(11) 0.006(12) 0.032(12)
C65 0.097(14) 0.043(9) 0.051(10) -0.014(7) 0.011(10) 0.004(9)
C66 0.096(17) 0.097(19) 0.10(2) -0.004(15) 0.044(15) 0.018(14)
C67 0.13(3) 0.17(4) 0.11(3) 0.03(2) 0.05(2) 0.06(3)
C68 0.15(3) 0.19(3) 0.19(3) 0.07(3) 0.08(2) 0.08(2)

loop_
_atom_type_symbol
_atom_type_description
_atom_type_scat_dispersion_real
_atom_type_scat_dispersion_imag
_atom_type_scat_source
C C 0.0181 0.0091 'International Tables Vol C Tables 4.2.6.8 and 6.1.1.4'
H H 0.0000 0.0000 'International Tables Vol C Tables 4.2.6.8 and 6.1.1.4'
Au Au -4.4197 7.2980 'International Tables Vol C Tables 4.2.6.8 and 6.1.1.4'
S S 0.3331 0.5567 'International Tables Vol C Tables 4.2.6.8 and 6.1.1.4'

loop_
_exptl_crystal_face_index_h
_exptl_crystal_face_index_k
_exptl_crystal_face_index_l
_exptl_crystal_face_perp_dist
_exptl_oxdiff_crystal_face_indexfrac_h
_exptl_oxdiff_crystal_face_indexfrac_k
_exptl_oxdiff_crystal_face_indexfrac_l
_exptl_oxdiff_crystal_face_x
_exptl_oxdiff_crystal_face_y
_exptl_oxdiff_crystal_face_z
-1 -9 9 0.0010 -0.9978 -9.0005 8.9988 0.9059 0.3849 0.0524
10 -5 -7 0.0107 9.9997 -4.9996 -7.0000 -0.3865 0.6189 0.6831
-10 5 7 0.0265 -9.9997 4.9996 7.0000 0.3865 -0.6189 -0.6831
1 9 -10 0.0364 0.9976 9.0005 -9.9988 -0.9604 -0.3512 -0.0879
3 3 10 0.0574 3.0011 2.9998 9.9996 0.3471 -0.5657 0.7170
7 7 -5 0.0561 6.9986 7.0005 -4.9993 -0.7345 -0.3661 0.6670
-9 1 -2 0.0653 -9.0004 0.9998 -1.9997 0.0482 -0.0100 -0.9736
0 -4 -12 0.0911 -0.0012 -3.9997 -11.9996 -0.4795 0.7098 -0.4994

loop_
_geom_angle_atom_site_label_1
_geom_angle_atom_site_label_2
_geom_angle_atom_site_label_3
_geom_angle
_geom_angle_site_symmetry_1
_geom_angle_site_symmetry_3
Au2 Au1 Au2 180.0 . 2_566
Au2 Au1 Au3 65.52(2) 2_566 2_566
Au2 Au1 Au3 114.48(2) . 2_566
Au2 Au1 Au3 65.52(2) . .
Au2 Au1 Au3 114.48(2) 2_566 .
Au2 Au1 Au4 66.73(2) 2_566 2_566
Au2 Au1 Au4 113.27(2) 2_566 .
Au2 Au1 Au4 66.73(2) . .
Au2 Au1 Au4 113.27(2) . 2_566
Au2 Au1 Au5 116.99(2) . 2_566
Au2 Au1 Au5 63.01(2) . .
Au2 Au1 Au5 116.99(2) 2_566 .
Au2 Au1 Au5 63.01(2) 2_566 2_566
Au2 Au1 Au6 64.46(2) 2_566 .
Au2 Au1 Au6 64.46(2) . 2_566
Au2 Au1 Au6 115.54(2) 2_566 2_566
Au2 Au1 Au6 115.54(2) . .
Au2 Au1 Au7 119.86(2) . .
Au2 Au1 Au7 60.143(19) . 2_566
Au2 Au1 Au7 60.14(2) 2_566 .
Au2 Au1 Au7 119.86(2) 2_566 2_566
Au3 Au1 Au3 180.0 2_566 .
Au3 Au1 Au4 65.45(2) . .
Au3 Au1 Au4 114.55(2) . 2_566
Au3 Au1 Au4 65.45(2) 2_566 2_566
Au3 Au1 Au4 114.554(19) 2_566 .
Au3 Au1 Au5 59.67(2) . 2_566
Au3 Au1 Au5 120.33(2) . .
Au3 Au1 Au5 59.67(2) 2_566 .
Au3 Au1 Au5 120.33(2) 2_566 2_566
Au3 Au1 Au6 63.95(2) . .
Au3 Au1 Au6 116.05(2) 2_566 .
Au3 Au1 Au6 63.95(2) 2_566 2_566
Au3 Au1 Au6 116.05(2) . 2_566
Au4 Au1 Au4 180.0 . 2_566
Au5 Au1 Au4 64.10(2) 2_566 .
Au5 Au1 Au4 115.89(2) . .
Au5 Au1 Au4 115.90(2) 2_566 2_566
Au5 Au1 Au4 64.10(2) . 2_566
Au5 Au1 Au5 180.0 2_566 .
Au6 Au1 Au4 120.22(2) 2_566 2_566
Au6 Au1 Au4 59.78(2) . 2_566
Au6 Au1 Au4 59.78(2) 2_566 .
Au6 Au1 Au4 120.22(2) . .
Au6 Au1 Au5 64.06(2) . 2_566
Au6 Au1 Au5 115.94(2) 2_566 2_566
Au6 Au1 Au5 64.05(2) 2_566 .
Au6 Au1 Au5 115.94(2) . .
Au6 Au1 Au6 180.00(3) . 2_566
Au7 Au1 Au3 115.27(2) 2_566 2_566
Au7 Au1 Au3 115.27(2) . .
Au7 Au1 Au3 64.727(19) 2_566 .
Au7 Au1 Au3 64.728(19) . 2_566
Au7 Au1 Au4 117.75(2) . 2_566
Au7 Au1 Au4 62.25(2) 2_566 2_566
Au7 Au1 Au4 62.25(2) . .
Au7 Au1 Au4 117.75(2) 2_566 .
Au7 Au1 Au5 115.25(2) 2_566 2_566
Au7 Au1 Au5 64.75(2) . 2_566
Au7 Au1 Au5 64.75(2) 2_566 .
Au7 Au1 Au5 115.25(2) . .
Au7 Au1 Au6 63.58(2) 2_566 .
Au7 Au1 Au6 116.42(2) . .
Au7 Au1 Au6 116.42(2) 2_566 2_566
Au7 Au1 Au6 63.58(2) . 2_566
Au7 Au1 Au7 180.0 . 2_566
Au1 Au2 Au3 57.385(19) . .
Au1 Au2 Au4 57.011(18) . .
Au1 Au2 Au5 58.84(2) . .
Au1 Au2 Au6 58.065(19) . 2_566
Au1 Au2 Au7 60.06(2) . 2_566
Au1 Au2 Au8 113.72(2) . .
Au1 Au2 Au9 112.00(3) . .
Au1 Au2 Au13 108.72(3) . .
Au3 Au2 Au4 59.58(2) . .
Au3 Au2 Au8 120.63(3) . .
Au3 Au2 Au9 65.69(2) . .
Au3 Au2 Au13 111.50(3) . .
Au4 Au2 Au8 169.83(3) . .
Au4 Au2 Au9 118.60(3) . .
Au4 Au2 Au13 59.86(2) . .
Au5 Au2 Au3 109.70(3) . .
Au5 Au2 Au4 104.98(3) . .
Au5 Au2 Au6 60.52(2) . 2_566
Au5 Au2 Au8 65.02(2) . .
Au5 Au2 Au9 118.15(3) . .
Au5 Au2 Au13 113.97(3) . .
Au6 Au2 Au3 104.63(3) 2_566 .
Au6 Au2 Au4 54.98(2) 2_566 .
Au6 Au2 Au8 117.68(3) 2_566 .
Au6 Au2 Au9 169.71(3) 2_566 .
Au6 Au2 Au13 60.61(2) 2_566 .
Au7 Au2 Au3 61.77(2) 2_566 .
Au7 Au2 Au4 109.42(3) 2_566 .
Au7 Au2 Au5 63.21(2) 2_566 .
Au7 Au2 Au6 110.85(3) 2_566 2_566
Au7 Au2 Au8 65.18(2) 2_566 .
Au7 Au2 Au9 62.18(2) 2_566 .
Au7 Au2 Au13 168.60(3) 2_566 .
Au8 Au2 Au13 124.70(3) . .
Au9 Au2 Au8 67.46(2) . .
Au9 Au2 Au13 125.04(3) . .
S9 Au2 Au1 153.86(12) . .
S9 Au2 Au3 118.49(14) . .
S9 Au2 Au4 97.72(12) . .
S9 Au2 Au5 131.78(14) . .
S9 Au2 Au6 103.52(12) . 2_566
S9 Au2 Au7 144.34(12) . 2_566
S9 Au2 Au8 90.85(13) . .
S9 Au2 Au9 84.86(12) . .
S9 Au2 Au13 46.30(11) . .
Au1 Au3 Au2 57.091(19) . .
Au1 Au3 Au4 57.513(18) . .
Au1 Au3 Au6 58.168(19) . .
Au1 Au3 Au7 57.608(18) . 2_566
Au1 Au3 Au9 105.67(2) . .
Au1 Au3 Au10 114.33(3) . .
Au1 Au3 Au11 112.60(3) . .
Au2 Au3 Au4 61.15(2) . .
Au2 Au3 Au9 58.34(2) . .
Au2 Au3 Au10 169.41(3) . .
Au2 Au3 Au11 117.26(3) . .
Au4 Au3 Au9 113.48(3) . .
Au4 Au3 Au10 121.20(3) . .
Au4 Au3 Au11 64.14(2) . .
Au5 Au3 Au1 60.37(2) 2_566 .
Au5 Au3 Au2 110.33(3) 2_566 .
Au5 Au3 Au4 61.48(2) 2_566 .
Au5 Au3 Au6 62.21(2) 2_566 .
Au5 Au3 Au7 109.83(3) 2_566 2_566
Au5 Au3 Au9 165.99(3) 2_566 .
Au5 Au3 Au10 65.95(3) 2_566 .
Au5 Au3 Au11 64.20(2) 2_566 .
Au6 Au3 Au2 104.37(3) . .
Au6 Au3 Au4 108.55(3) . .
Au6 Au3 Au7 59.34(2) . 2_566
Au6 Au3 Au9 110.55(3) . .
Au6 Au3 Au10 65.04(3) . .
Au6 Au3 Au11 120.33(3) . .
Au7 Au3 Au2 55.42(2) 2_566 .
Au7 Au3 Au4 105.61(3) 2_566 .
Au7 Au3 Au9 57.64(2) 2_566 .
Au7 Au3 Au10 115.54(3) 2_566 .
Au7 Au3 Au11 169.53(3) 2_566 .
Au10 Au3 Au9 123.50(3) . .
Au10 Au3 Au11 70.82(3) . .
Au11 Au3 Au9 127.01(3) . .
S3 Au3 Au1 148.38(11) . .
S3 Au3 Au2 92.73(11) . .
S3 Au3 Au4 119.13(10) . .
S3 Au3 Au5 149.89(11) . 2_566
S3 Au3 Au6 131.76(10) . .
S3 Au3 Au7 99.08(10) . 2_566
S3 Au3 Au9 44.02(10) . .
S3 Au3 Au10 94.40(11) . .
S3 Au3 Au11 88.40(10) . .
Au1 Au4 Au2 56.263(17) . .
Au1 Au4 Au3 57.040(17) . .
Au1 Au4 Au5 57.893(18) . 2_566
Au1 Au4 Au7 58.594(17) . .
Au1 Au4 Au11 107.70(2) . .
Au1 Au4 Au12 114.44(3) . .
Au1 Au4 Au13 110.07(3) . .
Au2 Au4 Au11 111.10(3) . .
Au2 Au4 Au12 119.50(3) . .
Au2 Au4 Au13 62.17(2) . .
Au3 Au4 Au2 59.27(2) . .
Au3 Au4 Au11 58.87(2) . .
Au3 Au4 Au12 171.11(3) . .
Au3 Au4 Au13 113.21(3) . .
Au5 Au4 Au2 103.81(3) 2_566 .
Au5 Au4 Au3 55.24(2) 2_566 .
Au5 Au4 Au11 60.22(2) 2_566 .
Au5 Au4 Au12 119.26(3) 2_566 .
Au5 Au4 Au13 165.98(3) 2_566 .
Au6 Au4 Au1 60.001(19) 2_566 .
Au6 Au4 Au2 60.76(2) 2_566 .
Au6 Au4 Au3 109.10(3) 2_566 .
Au6 Au4 Au5 110.76(3) 2_566 2_566
Au6 Au4 Au7 62.35(3) 2_566 .
Au6 Au4 Au11 167.39(3) 2_566 .
Au6 Au4 Au12 65.15(2) 2_566 .
Au6 Au4 Au13 63.34(3) 2_566 .
Au7 Au4 Au2 107.81(3) . .
Au7 Au4 Au3 105.57(3) . .
Au7 Au4 Au5 61.33(2) . 2_566
Au7 Au4 Au11 115.07(3) . .
Au7 Au4 Au12 65.96(2) . .
Au7 Au4 Au13 120.60(3) . .
Au12 Au4 Au11 126.23(3) . .
Au13 Au4 Au11 123.10(3) . .
Au13 Au4 Au12 71.02(2) . .
S6 Au4 Au1 152.31(12) . .
S6 Au4 Au2 120.03(11) . .
S6 Au4 Au3 96.46(11) . .
S6 Au4 Au5 101.96(12) . 2_566
S6 Au4 Au6 146.11(12) . 2_566
S6 Au4 Au7 132.06(11) . .
S6 Au4 Au11 45.48(12) . .
S6 Au4 Au12 91.55(11) . .
S6 Au4 Au13 86.56(12) . .
Au1 Au5 Au2 58.149(19) . .
Au1 Au5 Au4 58.002(19) . 2_566
Au1 Au5 Au6 57.928(19) . 2_566
Au1 Au5 Au7 57.412(19) . 2_566
Au1 Au5 Au8 110.29(3) . .
Au1 Au5 Au10 110.33(3) . 2_566
Au1 Au5 Au11 111.04(3) . 2_566
Au2 Au5 Au4 104.69(3) . 2_566
Au2 Au5 Au6 60.71(2) . 2_566
Au2 Au5 Au7 56.33(2) . 2_566
Au2 Au5 Au8 61.57(2) . .
Au2 Au5 Au10 117.40(3) . 2_566
Au2 Au5 Au11 168.46(4) . 2_566
Au3 Au5 Au1 59.96(2) 2_566 .
Au3 Au5 Au2 110.56(3) 2_566 .
Au3 Au5 Au4 63.28(3) 2_566 2_566
Au3 Au5 Au6 61.84(2) 2_566 2_566
Au3 Au5 Au7 109.31(3) 2_566 2_566
Au3 Au5 Au8 170.20(3) 2_566 .
Au3 Au5 Au10 61.39(3) 2_566 2_566
Au3 Au5 Au11 62.64(2) 2_566 2_566
Au4 Au5 Au7 57.95(2) 2_566 2_566
Au4 Au5 Au8 111.72(3) 2_566 .
Au4 Au5 Au10 118.74(3) 2_566 2_566
Au4 Au5 Au11 64.17(3) 2_566 2_566
Au6 Au5 Au4 109.60(3) 2_566 2_566
Au6 Au5 Au7 105.57(3) 2_566 2_566
Au6 Au5 Au8 114.88(3) 2_566 .
Au6 Au5 Au10 63.37(2) 2_566 2_566
Au6 Au5 Au11 118.62(3) 2_566 2_566
Au7 Au5 Au8 61.88(2) 2_566 .
Au7 Au5 Au10 167.64(3) 2_566 2_566
Au7 Au5 Au11 115.59(3) 2_566 2_566
Au10 Au5 Au8 126.58(3) 2_566 .
Au11 Au5 Au8 123.97(3) 2_566 .
Au11 Au5 Au10 68.68(3) 2_566 2_566
S1 Au5 Au1 153.63(12) . .
S1 Au5 Au2 96.55(12) . .
S1 Au5 Au3 145.06(12) . 2_566
S1 Au5 Au4 131.39(12) . 2_566
S1 Au5 Au6 118.92(12) . 2_566
S1 Au5 Au7 103.93(12) . 2_566
S1 Au5 Au8 44.69(12) . .
S1 Au5 Au10 86.99(12) . 2_566
S1 Au5 Au11 93.51(12) . 2_566
Au1 Au6 Au2 57.479(19) . 2_566
Au1 Au6 Au3 57.879(19) . .
Au1 Au6 Au5 58.016(19) . 2_566
Au1 Au6 Au7 58.034(19) . 2_566
Au1 Au6 Au10 109.03(2) . .
Au1 Au6 Au12 112.82(3) . 2_566
Au1 Au6 Au13 110.49(3) . 2_566
Au2 Au6 Au10 114.22(3) 2_566 .
Au2 Au6 Au12 120.64(3) 2_566 2_566
Au2 Au6 Au13 63.31(2) 2_566 2_566
Au3 Au6 Au2 104.24(3) . 2_566
Au3 Au6 Au5 55.95(2) . 2_566
Au3 Au6 Au10 59.14(2) . .
Au3 Au6 Au12 117.47(3) . 2_566
Au3 Au6 Au13 167.32(3) . 2_566
Au4 Au6 Au1 60.22(2) 2_566 .
Au4 Au6 Au2 64.26(2) 2_566 2_566
Au4 Au6 Au3 109.79(3) 2_566 .
Au4 Au6 Au5 111.05(3) 2_566 2_566
Au4 Au6 Au7 60.47(2) 2_566 2_566
Au4 Au6 Au10 168.67(3) 2_566 .
Au4 Au6 Au12 62.96(2) 2_566 2_566
Au4 Au6 Au13 63.66(2) 2_566 2_566
Au5 Au6 Au2 58.76(2) 2_566 2_566
Au5 Au6 Au10 61.70(2) 2_566 .
Au5 Au6 Au12 170.26(3) 2_566 2_566
Au5 Au6 Au13 114.80(3) 2_566 2_566
Au7 Au6 Au2 109.02(3) 2_566 2_566
Au7 Au6 Au3 60.77(2) 2_566 .
Au7 Au6 Au5 105.94(3) 2_566 2_566
Au7 Au6 Au10 111.73(3) 2_566 .
Au7 Au6 Au12 64.60(2) 2_566 2_566
Au7 Au6 Au13 119.20(3) 2_566 2_566
Au12 Au6 Au10 122.80(3) 2_566 .
Au13 Au6 Au10 126.62(3) 2_566 .
Au13 Au6 Au12 70.36(2) 2_566 2_566
S4 Au6 Au1 154.44(11) . .
S4 Au6 Au2 128.58(12) . 2_566
S4 Au6 Au3 98.66(12) . .
S4 Au6 Au4 144.86(12) . 2_566
S4 Au6 Au5 101.75(12) . 2_566
S4 Au6 Au7 122.34(12) . 2_566
S4 Au6 Au10 45.55(11) . .
S4 Au6 Au12 86.01(12) . 2_566
S4 Au6 Au13 91.68(12) . 2_566
Au1 Au7 Au2 59.796(19) . 2_566
Au1 Au7 Au3 57.664(18) . 2_566
Au1 Au7 Au4 59.157(18) . .
Au1 Au7 Au5 57.842(18) . 2_566
Au1 Au7 Au6 58.384(19) . 2_566
Au1 Au7 Au8 112.11(3) . 2_566
Au1 Au7 Au9 113.14(2) . 2_566
Au1 Au7 Au12 110.73(3) . .
Au2 Au7 Au3 62.81(2) 2_566 2_566
Au2 Au7 Au4 110.38(3) 2_566 .
Au2 Au7 Au5 60.46(2) 2_566 2_566
Au2 Au7 Au6 110.78(3) 2_566 2_566
Au2 Au7 Au8 63.45(2) 2_566 2_566
Au2 Au7 Au9 63.83(2) 2_566 2_566
Au2 Au7 Au12 170.45(3) 2_566 .
Au3 Au7 Au5 108.44(3) 2_566 2_566
Au3 Au7 Au8 120.01(3) 2_566 2_566
Au3 Au7 Au9 66.60(2) 2_566 2_566
Au3 Au7 Au12 114.28(3) 2_566 .
Au4 Au7 Au3 106.42(3) . 2_566
Au4 Au7 Au5 60.72(2) . 2_566
Au4 Au7 Au6 57.18(2) . 2_566
Au4 Au7 Au8 115.53(3) . 2_566
Au4 Au7 Au9 172.21(3) . 2_566
Au4 Au7 Au12 60.96(2) . .
Au5 Au7 Au8 63.62(2) 2_566 2_566
Au5 Au7 Au9 117.21(3) 2_566 2_566
Au5 Au7 Au12 114.45(3) 2_566 .
Au6 Au7 Au3 59.88(2) 2_566 2_566
Au6 Au7 Au5 106.22(3) 2_566 2_566
Au6 Au7 Au8 169.68(3) 2_566 2_566
Au6 Au7 Au9 118.84(3) 2_566 2_566
Au6 Au7 Au12 61.77(2) 2_566 .
Au8 Au7 Au12 122.85(3) 2_566 .
Au9 Au7 Au8 67.37(2) 2_566 2_566
Au9 Au7 Au12 124.35(3) 2_566 .
S7 Au7 Au1 154.94(11) . .
S7 Au7 Au2 144.74(11) . 2_566
S7 Au7 Au3 129.34(12) . 2_566
S7 Au7 Au4 97.82(11) . .
S7 Au7 Au5 122.22(12) . 2_566
S7 Au7 Au6 102.08(11) . 2_566
S7 Au7 Au8 85.76(11) . 2_566
S7 Au7 Au9 89.53(11) . 2_566
S7 Au7 Au12 44.55(11) . .
Au2 Au8 Au5 53.41(2) . .
Au2 Au8 Au7 51.37(2) . 2_566
Au7 Au8 Au5 54.50(2) 2_566 .
S1 Au8 Au2 90.97(12) . .
S1 Au8 Au5 46.59(12) . .
S1 Au8 Au7 98.62(13) . 2_566
S2 Au8 Au2 94.88(11) . .
S2 Au8 Au5 137.63(12) . .
S2 Au8 Au7 84.33(12) . 2_566
S2 Au8 S1 174.07(16) . .
Au2 Au9 Au3 55.97(2) . .
Au7 Au9 Au2 53.99(2) 2_566 .
Au7 Au9 Au3 55.76(2) 2_566 .
S2 Au9 Au2 97.38(12) . .
S2 Au9 Au3 143.29(12) . .
S2 Au9 Au7 88.73(11) . 2_566
S3 Au9 Au2 92.09(10) . .
S3 Au9 Au3 45.78(10) . .
S3 Au9 Au7 98.93(11) . 2_566
S3 Au9 S2 170.20(16) . .
Au3 Au10 Au5 52.67(2) . 2_566
Au3 Au10 Au6 55.82(2) . .
Au5 Au10 Au6 54.94(2) 2_566 .
S4 Au10 Au3 97.27(12) . .
S4 Au10 Au5 97.18(11) . 2_566
S4 Au10 Au6 47.42(11) . .
S5 Au10 Au3 90.84(15) . .
S5 Au10 Au5 87.79(13) . 2_566
S5 Au10 Au6 139.68(14) . .
S5 Au10 S4 171.88(19) . .
Au3 Au11 Au4 57.00(2) . .
Au3 Au11 Au5 53.16(2) . 2_566
Au5 Au11 Au4 55.61(2) 2_566 .
S5 Au11 Au3 90.44(12) . .
S5 Au11 Au4 141.47(12) . .
S5 Au11 Au5 89.38(14) . 2_566
S5 Au11 S6 171.29(16) . .
S6 Au11 Au3 96.18(10) . .
S6 Au11 Au4 47.12(10) . .
S6 Au11 Au5 99.12(10) . 2_566
Au4 Au12 Au6 51.89(2) . 2_566
Au4 Au12 Au7 53.08(2) . .
Au4 Au12 Au25 152.45(3) . .
Au6 Au12 Au7 53.63(2) 2_566 .
Au25 Au12 Au6 155.62(3) . 2_566
Au25 Au12 Au7 132.69(3) . .
S7 Au12 Au4 92.17(10) . .
S7 Au12 Au6 95.93(10) . 2_566
S7 Au12 Au7 46.21(9) . .
S7 Au12 Au25 86.52(10) . .
S8 Au12 Au4 89.55(11) . .
S8 Au12 Au6 83.54(11) . 2_566
S8 Au12 Au7 134.23(11) . .
S8 Au12 Au25 92.89(11) . .
S8 Au12 S7 177.34(17) . .
Au4 Au13 Au2 57.97(2) . .
Au6 Au13 Au2 56.07(2) 2_566 .
Au6 Au13 Au4 53.00(2) 2_566 .
S8 Au13 Au2 139.60(11) . .
S8 Au13 Au4 90.09(12) . .
S8 Au13 Au6 85.65(11) . 2_566
S8 Au13 S9 172.61(16) . .
S9 Au13 Au2 47.43(11) . .
S9 Au13 Au4 97.00(12) . .
S9 Au13 Au6 100.26(11) . 2_566
Au15 Au14 Au15 180.0 . 2_677
Au16 Au14 Au15 62.98(2) . .
Au16 Au14 Au15 117.02(2) . 2_677
Au16 Au14 Au15 62.98(2) 2_677 2_677
Au16 Au14 Au15 117.02(2) 2_677 .
Au16 Au14 Au16 180.0 2_677 .
Au16 Au14 Au17 116.69(2) 2_677 .
Au16 Au14 Au17 116.69(2) . 2_677
Au16 Au14 Au17 63.31(2) 2_677 2_677
Au16 Au14 Au17 63.31(2) . .
Au16 Au14 Au18 65.02(2) 2_677 .
Au16 Au14 Au18 65.02(2) . 2_677
Au16 Au14 Au18 114.98(2) 2_677 2_677
Au16 Au14 Au18 114.98(2) . .
Au16 Au14 Au19 113.56(2) 2_677 .
Au16 Au14 Au19 66.44(2) 2_677 2_677
Au16 Au14 Au19 113.56(2) . 2_677
Au16 Au14 Au19 66.44(2) . .
Au16 Au14 Au20 120.00(2) . .
Au16 Au14 Au20 60.00(2) 2_677 .
Au16 Au14 Au20 120.00(2) 2_677 2_677
Au16 Au14 Au20 60.00(2) . 2_677
Au17 Au14 Au15 62.71(2) 2_677 2_677
Au17 Au14 Au15 117.28(2) . 2_677
Au17 Au14 Au15 117.29(2) 2_677 .
Au17 Au14 Au15 62.72(2) . .
Au17 Au14 Au17 180.0 2_677 .
Au17 Au14 Au19 116.91(2) 2_677 2_677
Au17 Au14 Au19 63.09(2) 2_677 .
Au17 Au14 Au19 63.09(2) . 2_677
Au17 Au14 Au19 116.91(2) . .
Au18 Au14 Au15 65.30(2) 2_677 2_677
Au18 Au14 Au15 114.70(2) 2_677 .
Au18 Au14 Au15 65.30(2) . .
Au18 Au14 Au15 114.70(2) . 2_677
Au18 Au14 Au17 60.17(2) 2_677 .
Au18 Au14 Au17 119.83(2) . .
Au18 Au14 Au17 119.83(2) 2_677 2_677
Au18 Au14 Au17 60.17(2) . 2_677
Au18 Au14 Au18 180.0 2_677 .
Au18 Au14 Au19 114.43(2) 2_677 2_677
Au18 Au14 Au19 114.43(2) . .
Au18 Au14 Au19 65.56(2) 2_677 .
Au18 Au14 Au19 65.57(2) . 2_677
Au18 Au14 Au20 63.72(2) 2_677 .
Au18 Au14 Au20 116.28(2) . .
Au18 Au14 Au20 63.72(2) . 2_677
Au18 Au14 Au20 116.28(2) 2_677 2_677
Au19 Au14 Au15 59.23(2) 2_677 .
Au19 Au14 Au15 120.77(2) . .
Au19 Au14 Au15 120.78(2) 2_677 2_677
Au19 Au14 Au15 59.22(2) . 2_677
Au19 Au14 Au19 180.0 . 2_677
Au20 Au14 Au15 115.63(2) 2_677 2_677
Au20 Au14 Au15 64.37(2) . 2_677
Au20 Au14 Au15 115.63(2) . .
Au20 Au14 Au15 64.37(2) 2_677 .
Au20 Au14 Au17 114.60(2) 2_677 .
Au20 Au14 Au17 65.40(2) . .
Au20 Au14 Au17 65.40(2) 2_677 2_677
Au20 Au14 Au17 114.60(2) . 2_677
Au20 Au14 Au19 64.87(3) . 2_677
Au20 Au14 Au19 115.13(3) 2_677 2_677
Au20 Au14 Au19 115.13(3) . .
Au20 Au14 Au19 64.87(3) 2_677 .
Au20 Au14 Au20 180.0 . 2_677
Au14 Au15 Au16 57.99(2) . .
Au14 Au15 Au17 58.434(19) . .
Au14 Au15 Au18 56.888(19) . .
Au14 Au15 Au20 57.36(2) . 2_677
Au14 Au15 Au21 108.62(3) . .
Au14 Au15 Au25 112.30(3) . .
Au14 Au15 Au26 112.20(3) . .
Au16 Au15 Au18 104.33(3) . .
Au16 Au15 Au20 56.24(3) . 2_677
Au16 Au15 Au21 59.84(3) . .
Au16 Au15 Au25 119.39(3) . .
Au16 Au15 Au26 168.35(3) . .
Au17 Au15 Au16 60.17(3) . .
Au17 Au15 Au18 108.85(3) . .
Au17 Au15 Au20 105.55(3) . 2_677
Au17 Au15 Au21 112.58(3) . .
Au17 Au15 Au25 65.75(2) . .
Au17 Au15 Au26 121.92(3) . .
Au18 Au15 Au21 113.03(3) . .
Au18 Au15 Au25 117.53(3) . .
Au18 Au15 Au26 64.01(3) . .
Au19 Au15 Au14 60.30(2) 2_677 .
Au19 Au15 Au16 110.23(3) 2_677 .
Au19 Au15 Au17 61.92(3) 2_677 .
Au19 Au15 Au18 62.81(3) 2_677 .
Au19 Au15 Au20 110.05(3) 2_677 2_677
Au19 Au15 Au21 168.89(4) 2_677 .
Au19 Au15 Au25 61.44(2) 2_677 .
Au19 Au15 Au26 65.41(3) 2_677 .
Au20 Au15 Au18 58.65(2) 2_677 .
Au20 Au15 Au21 60.96(3) 2_677 .
Au20 Au15 Au25 169.66(3) 2_677 .
Au20 Au15 Au26 114.03(3) 2_677 .
Au21 Au15 Au25 126.63(3) . .
Au26 Au15 Au21 123.21(4) . .
Au26 Au15 Au25 68.96(3) . .
S10A Au15 Au14 152.0(3) . .
S10A Au15 Au16 94.5(3) . .
S10A Au15 Au17 114.9(2) . .
S10A Au15 Au18 136.1(2) . .
S10A Au15 Au19 144.5(3) . 2_677
S10A Au15 Au20 104.8(3) . 2_677
S10A Au15 Au21 45.9(3) . .
S10A Au15 Au25 84.5(2) . .
S10A Au15 Au26 94.4(3) . .
S10B Au15 Au14 145.9(4) . .
S10B Au15 Au16 105.9(4) . .
S10B Au15 Au17 144.1(4) . .
S10B Au15 Au18 106.7(4) . .
S10B Au15 Au19 143.8(4) . 2_677
S10B Au15 Au20 88.5(4) . 2_677
S10B Au15 Au21 46.2(4) . .
S10B Au15 Au25 101.8(4) . .
S10B Au15 Au26 78.8(4) . .
Au14 Au16 Au15 59.04(2) . .
Au14 Au16 Au17 58.662(19) . .
Au14 Au16 Au18 57.530(19) . 2_677
Au14 Au16 Au19 57.201(19) . .
Au14 Au16 Au20 60.06(2) . 2_677
Au14 Au16 Au21 113.86(3) . .
Au14 Au16 Au22 112.15(3) . .
Au14 Au16 Au23 108.90(3) . .
Au15 Au16 Au17 59.89(3) . .
Au15 Au16 Au18 105.67(3) . 2_677
Au15 Au16 Au19 109.47(3) . .
Au15 Au16 Au21 65.09(3) . .
Au15 Au16 Au22 120.25(4) . .
Au15 Au16 Au23 114.36(3) . .
Au17 Au16 Au18 56.42(2) . 2_677
Au17 Au16 Au19 105.81(3) . .
Au17 Au16 Au21 116.85(4) . .
Au17 Au16 Au22 170.04(4) . .
Au17 Au16 Au23 61.12(2) . .
Au18 Au16 Au19 60.01(2) 2_677 .
Au18 Au16 Au21 170.58(4) 2_677 .
Au18 Au16 Au22 116.37(4) 2_677 .
Au18 Au16 Au23 59.51(2) 2_677 .
Au19 Au16 Au21 120.04(4) . .
Au19 Au16 Au22 64.39(3) . .
Au19 Au16 Au23 111.80(3) . .
Au20 Au16 Au15 62.96(3) 2_677 .
Au20 Au16 Au17 110.70(3) 2_677 .
Au20 Au16 Au18 109.95(3) 2_677 2_677
Au20 Au16 Au19 61.54(3) 2_677 .
Au20 Au16 Au21 64.96(3) 2_677 .
Au20 Au16 Au22 63.84(3) 2_677 .
Au20 Au16 Au23 168.79(3) 2_677 .
Au21 Au16 Au22 69.34(4) . .
Au21 Au16 Au23 124.84(3) . .
Au22 Au16 Au23 122.90(4) . .
S13 Au16 Au14 148.27(12) . .
S13 Au16 Au15 139.87(12) . .
S13 Au16 Au17 104.67(12) . .
S13 Au16 Au18 90.76(12) . 2_677
S13 Au16 Au19 110.45(12) . .
S13 Au16 Au20 144.58(12) . 2_677
S13 Au16 Au21 97.67(12) . .
S13 Au16 Au22 81.39(12) . .
S13 Au16 Au23 44.65(12) . .
Au14 Au17 Au15 58.851(19) . .
Au14 Au17 Au16 58.031(18) . .
Au14 Au17 Au19 58.586(19) . 2_677
Au14 Au17 Au20 57.053(19) . .
Au14 Au17 Au23 111.52(3) . .
Au14 Au17 Au24 113.39(3) . .
Au14 Au17 Au25 109.88(3) . .
Au15 Au17 Au16 59.93(3) . .
Au15 Au17 Au19 56.64(3) . 2_677
Au15 Au17 Au20 105.83(3) . .
Au15 Au17 Au23 117.74(3) . .
Au15 Au17 Au24 171.84(3) . .
Au15 Au17 Au25 62.34(2) . .
Au16 Au17 Au19 105.79(3) . 2_677
Au16 Au17 Au20 108.31(3) . .
Au16 Au17 Au23 64.95(3) . .
Au16 Au17 Au24 119.35(3) . .
Au16 Au17 Au25 116.16(3) . .
Au18 Au17 Au14 59.624(19) 2_677 .
Au18 Au17 Au15 110.91(3) 2_677 .
Au18 Au17 Au16 62.90(3) 2_677 .
Au18 Au17 Au19 110.15(3) 2_677 2_677
Au18 Au17 Au20 60.57(3) 2_677 .
Au18 Au17 Au23 62.71(3) 2_677 .
Au18 Au17 Au24 63.88(3) 2_677 .
Au18 Au17 Au25 168.83(3) 2_677 .
Au19 Au17 Au20 60.52(3) 2_677 .
Au19 Au17 Au23 169.89(3) 2_677 .
Au19 Au17 Au24 118.12(3) 2_677 .
Au19 Au17 Au25 58.86(2) 2_677 .
Au20 Au17 Au23 117.19(3) . .
Au20 Au17 Au24 66.31(3) . .
Au20 Au17 Au25 111.39(3) . .
Au23 Au17 Au25 127.87(3) . .
Au24 Au17 Au23 66.34(3) . .
Au24 Au17 Au25 121.64(3) . .
S16 Au17 Au14 150.59(12) . .
S16 Au17 Au15 103.30(12) . .
S16 Au17 Au16 136.86(11) . .
S16 Au17 Au18 145.46(12) . 2_677
S16 Au17 Au19 92.30(12) . 2_677
S16 Au17 Au20 114.67(11) . .
S16 Au17 Au23 97.37(12) . .
S16 Au17 Au24 82.61(12) . .
S16 Au17 Au25 43.34(12) . .
Au14 Au18 Au15 57.81(2) . .
Au14 Au18 Au16 57.45(2) . 2_677
Au14 Au18 Au17 60.20(2) . 2_677
Au14 Au18 Au19 57.60(2) . 2_677
Au14 Au18 Au20 58.16(2) . 2_677
Au14 Au18 Au23 113.44(3) . 2_677
Au14 Au18 Au24 113.16(3) . 2_677
Au14 Au18 Au26 108.31(3) . .
Au15 Au18 Au19 54.68(2) . 2_677
Au15 Au18 Au23 169.94(3) . 2_677
Au15 Au18 Au24 120.20(3) . 2_677
Au15 Au18 Au26 58.56(3) . .
Au16 Au18 Au15 105.06(3) 2_677 .
Au16 Au18 Au19 61.16(2) 2_677 2_677
Au16 Au18 Au23 64.90(2) 2_677 2_677
Au16 Au18 Au24 116.69(3) 2_677 2_677
Au16 Au18 Au26 115.46(3) 2_677 .
Au17 Au18 Au15 110.86(3) 2_677 .
Au17 Au18 Au16 60.67(3) 2_677 2_677
Au17 Au18 Au19 110.16(3) 2_677 2_677
Au17 Au18 Au20 63.39(3) 2_677 2_677
Au17 Au18 Au23 64.51(3) 2_677 2_677
Au17 Au18 Au24 63.02(3) 2_677 2_677
Au17 Au18 Au26 168.45(3) 2_677 .
Au19 Au18 Au23 117.35(3) 2_677 2_677
Au19 Au18 Au24 170.59(4) 2_677 2_677
Au19 Au18 Au26 60.69(3) 2_677 .
Au20 Au18 Au15 60.03(3) 2_677 .
Au20 Au18 Au16 108.75(3) 2_677 2_677
Au20 Au18 Au19 104.56(3) 2_677 2_677
Au20 Au18 Au23 121.24(3) 2_677 2_677
Au20 Au18 Au24 66.91(3) 2_677 2_677
Au20 Au18 Au26 110.55(3) 2_677 .
Au23 Au18 Au24 66.65(3) 2_677 2_677
Au23 Au18 Au26 125.04(3) 2_677 .
Au24 Au18 Au26 125.08(3) 2_677 .
S18 Au18 Au14 154.23(11) . .
S18 Au18 Au15 99.87(13) . .
S18 Au18 Au16 126.23(17) . 2_677
S18 Au18 Au17 145.56(12) . 2_677
S18 Au18 Au19 99.99(13) . 2_677
S18 Au18 Au20 124.98(17) . 2_677
S18 Au18 Au23 87.30(14) . 2_677
S18 Au18 Au24 88.53(13) . 2_677
S18 Au18 Au26 45.94(11) . .
Au14 Au19 Au16 56.361(19) . .
Au14 Au19 Au17 58.32(2) . 2_677
Au14 Au19 Au18 56.83(2) . 2_677
Au14 Au19 Au20 57.19(2) . 2_677
Au14 Au19 Au22 106.48(3) . .
Au14 Au19 Au25 117.30(3) . 2_677
Au14 Au19 Au26 109.34(3) . 2_677
Au15 Au19 Au14 60.47(2) 2_677 .
Au15 Au19 Au16 109.45(3) 2_677 .
Au15 Au19 Au17 61.44(3) 2_677 2_677
Au15 Au19 Au18 62.51(3) 2_677 2_677
Au15 Au19 Au20 110.12(3) 2_677 2_677
Au15 Au19 Au22 166.89(4) 2_677 .
Au15 Au19 Au25 67.33(3) 2_677 2_677
Au15 Au19 Au26 61.57(3) 2_677 2_677
Au16 Au19 Au22 58.55(3) . .
Au16 Au19 Au25 172.56(4) . 2_677
Au16 Au19 Au26 115.17(3) . 2_677
Au17 Au19 Au16 104.79(3) 2_677 .
Au17 Au19 Au18 108.27(3) 2_677 2_677
Au17 Au19 Au20 61.12(3) 2_677 2_677
Au17 Au19 Au22 114.24(4) 2_677 .
Au17 Au19 Au25 67.77(2) 2_677 2_677
Au17 Au19 Au26 118.03(3) 2_677 2_677
Au18 Au19 Au16 58.83(2) 2_677 .
Au18 Au19 Au22 110.30(3) 2_677 .
Au18 Au19 Au25 122.35(3) 2_677 2_677
Au18 Au19 Au26 62.68(3) 2_677 2_677
Au20 Au19 Au16 54.65(2) 2_677 .
Au20 Au19 Au18 103.38(3) 2_677 2_677
Au20 Au19 Au22 59.47(3) 2_677 .
Au20 Au19 Au25 119.39(3) 2_677 2_677
Au20 Au19 Au26 165.65(3) 2_677 2_677
Au25 Au19 Au22 123.84(3) 2_677 .
Au25 Au19 Au26 69.75(3) 2_677 2_677
Au26 Au19 Au22 126.57(4) 2_677 .
S12 Au19 Au14 151.29(18) . .
S12 Au19 Au15 147.3(2) . 2_677
S12 Au19 Au16 96.49(17) . .
S12 Au19 Au17 131.3(2) . 2_677
S12 Au19 Au18 120.2(2) . 2_677
S12 Au19 Au20 101.0(2) . 2_677
S12 Au19 Au22 45.43(19) . .
S12 Au19 Au25 88.98(17) . 2_677
S12 Au19 Au26 89.8(2) . 2_677
Au14 Au20 Au15 58.27(2) . 2_677
Au14 Au20 Au17 57.545(19) . .
Au14 Au20 Au18 58.12(2) . 2_677
Au14 Au20 Au19 57.94(2) . 2_677
Au14 Au20 Au21 111.43(3) . 2_677
Au14 Au20 Au22 111.54(3) . 2_677
Au14 Au20 Au24 107.04(3) . .
Au15 Au20 Au17 106.07(3) 2_677 .
Au15 Au20 Au19 109.57(3) 2_677 2_677
Au15 Au20 Au21 63.45(3) 2_677 2_677
Au15 Au20 Au22 117.80(3) 2_677 2_677
Au15 Au20 Au24 114.74(4) 2_677 .
Au16 Au20 Au14 59.94(2) 2_677 .
Au16 Au20 Au15 60.80(3) 2_677 2_677
Au16 Au20 Au17 109.93(3) 2_677 .
Au16 Au20 Au18 110.16(3) 2_677 2_677
Au16 Au20 Au19 63.82(3) 2_677 2_677
Au16 Au20 Au21 62.10(3) 2_677 2_677
Au16 Au20 Au22 63.21(3) 2_677 2_677
Au16 Au20 Au24 166.93(3) 2_677 .
Au17 Au20 Au21 168.72(4) . 2_677
Au17 Au20 Au22 116.61(4) . 2_677
Au17 Au20 Au24 58.30(2) . .
Au18 Au20 Au15 61.32(3) 2_677 2_677
Au18 Au20 Au17 56.04(2) 2_677 .
Au18 Au20 Au19 104.66(3) 2_677 2_677
Au18 Au20 Au21 117.52(4) 2_677 2_677
Au18 Au20 Au22 169.08(4) 2_677 2_677
Au18 Au20 Au24 59.44(3) 2_677 .
Au19 Au20 Au17 58.37(3) 2_677 .
Au19 Au20 Au21 119.52(4) 2_677 2_677
Au19 Au20 Au22 64.88(3) 2_677 2_677
Au19 Au20 Au24 109.42(3) 2_677 .
Au21 Au20 Au24 128.54(4) 2_677 .
Au22 Au20 Au21 68.15(3) 2_677 2_677
Au22 Au20 Au24 125.57(4) 2_677 .
S15 Au20 Au14 150.14(15) . .
S15 Au20 Au15 122.54(18) . 2_677
S15 Au20 Au16 149.60(15) . 2_677
S15 Au20 Au17 98.26(15) . .
S15 Au20 Au18 94.74(17) . 2_677
S15 Au20 Au19 127.42(18) . 2_677
S15 Au20 Au21 91.36(15) . 2_677
S15 Au20 Au22 94.42(17) . 2_677
S15 Au20 Au24 43.47(14) . .
Au16 Au21 Au15 55.07(2) . .
Au16 Au21 Au20 52.95(2) . 2_677
Au20 Au21 Au15 55.59(2) 2_677 .
S10A Au21 Au15 47.09(18) . .
S10A Au21 Au16 91.4(2) . .
S10A Au21 Au20 100.71(18) . 2_677
S10B Au21 Au15 48.2(3) . .
S10B Au21 Au16 103.1(3) . .
S10B Au21 Au20 85.7(4) . 2_677
S10B Au21 S11B 145.4(6) . .
S11A Au21 Au15 143.6(2) . .
S11A Au21 Au16 90.3(3) . .
S11A Au21 Au20 96.3(2) . 2_677
S11A Au21 S10A 159.8(4) . .
S11B Au21 Au15 132.4(4) . .
S11B Au21 Au16 91.0(4) . .
S11B Au21 Au20 77.8(4) . 2_677
Au16 Au22 Au19 57.06(2) . .
Au16 Au22 Au20 52.95(2) . 2_677
Au20 Au22 Au19 55.64(3) 2_677 .
S11A Au22 Au16 84.7(2) . .
S11A Au22 Au19 139.3(2) . .
S11A Au22 Au20 91.5(3) . 2_677
S11B Au22 Au16 98.9(5) . .
S11B Au22 Au19 140.1(5) . .
S11B Au22 Au20 84.6(5) . 2_677
S11B Au22 S12 163.5(6) . .
S12 Au22 Au16 95.47(17) . .
S12 Au22 Au19 45.80(15) . .
S12 Au22 Au20 97.75(17) . 2_677
S12 Au22 S11A 168.5(4) . .
Au17 Au23 Au16 53.93(2) . .
Au18 Au23 Au16 55.59(2) 2_677 .
Au18 Au23 Au17 52.78(2) 2_677 .
S13 Au23 Au16 46.46(11) . .
S13 Au23 Au17 99.37(12) . .
S13 Au23 Au18 88.87(11) . 2_677
S14 Au23 Au16 141.01(16) . .
S14 Au23 Au17 87.96(16) . .
S14 Au23 Au18 96.78(13) . 2_677
S14 Au23 S13 172.5(2) . .
Au17 Au24 Au18 53.11(2) . 2_677
Au17 Au24 Au20 55.39(2) . .
Au18 Au24 Au20 53.65(2) 2_677 .
S14 Au24 Au17 89.40(14) . .
S14 Au24 Au18 96.42(14) . 2_677
S14 Au24 Au20 142.44(13) . .
S14 Au24 S15 172.45(18) . .
S15 Au24 Au17 96.80(15) . .
S15 Au24 Au18 90.75(13) . 2_677
S15 Au24 Au20 44.87(13) . .
Au12 Au25 Au15 162.61(3) . .
Au12 Au25 Au17 134.75(3) . .
Au15 Au25 Au17 51.90(2) . .
Au19 Au25 Au12 145.86(3) 2_677 .
Au19 Au25 Au15 51.22(2) 2_677 .
Au19 Au25 Au17 53.37(2) 2_677 .
S16 Au25 Au12 89.96(10) . .
S16 Au25 Au15 94.57(10) . .
S16 Au25 Au17 44.79(9) . .
S16 Au25 Au19 88.69(10) . 2_677
S17 Au25 Au12 90.87(11) . .
S17 Au25 Au15 83.79(11) . .
S17 Au25 Au17 134.29(11) . .
S17 Au25 Au19 92.27(11) . 2_677
S17 Au25 S16 176.95(17) . .
Au15 Au26 Au18 57.42(2) . .
Au15 Au26 Au19 53.02(2) . 2_677
Au19 Au26 Au18 56.63(2) 2_677 .
S17 Au26 Au15 89.42(13) . .
S17 Au26 Au18 143.10(14) . .
S17 Au26 Au19 91.63(13) . 2_677
S17 Au26 S18 169.66(19) . .
S18 Au26 Au15 99.99(15) . .
S18 Au26 Au18 47.24(14) . .
S18 Au26 Au19 97.45(14) . 2_677
Au8 S1 Au5 88.72(17) . .
C1 S1 Au5 105.9(7) . .
C1 S1 Au8 101.4(7) . .
Au8 S2 Au9 98.00(17) . .
C5 S2 Au8 109.2(7) . .
C5 S2 Au9 101.9(7) . .
Au9 S3 Au3 90.19(14) . .
C9 S3 Au3 105.2(7) . .
C9 S3 Au9 104.0(8) . .
Au10 S4 Au6 87.04(15) . .
C13 S4 Au6 106.7(6) . .
C13 S4 Au10 101.9(9) . .
Au10 S5 Au11 101.22(19) . .
C17 S5 Au10 104.8(7) . .
C17 S5 Au11 101.9(8) . .
Au11 S6 Au4 87.40(14) . .
C21 S6 Au4 106.0(6) . .
C21 S6 Au11 105.5(8) . .
Au12 S7 Au7 89.25(15) . .
C25 S7 Au7 110.3(6) . .
C25 S7 Au12 105.1(6) . .
Au12 S8 Au13 105.03(17) . .
C29 S8 Au12 108.4(7) . .
C29 S8 Au13 105.1(7) . .
Au13 S9 Au2 86.28(15) . .
C33 S9 Au2 102.2(7) . .
C33 S9 Au13 105.9(8) . .
Au21 S10A Au15 87.0(3) . .
C37A S10A Au15 107.2(10) . .
C37A S10A Au21 101.7(14) . .
Au21 S10B Au15 85.6(5) . .
C37B S10B Au15 118(2) . .
C37B S10B Au21 107(3) . .
Au21 S11A Au22 99.3(3) . .
C41A S11A Au21 94.6(15) . .
C41A S11A Au22 110.4(19) . .
Au22 S11B Au21 100.3(6) . .
C41B S11B Au21 110(3) . .
C41B S11B Au22 106(3) . .
Au22 S12 Au19 88.8(3) . .
C45 S12 Au19 101.5(12) . .
C45 S12 Au22 102.2(11) . .
Au23 S13 Au16 88.89(16) . .
C49 S13 Au16 110.1(7) . .
C49 S13 Au23 105.5(7) . .
Au24 S14 Au23 96.84(19) . .
C53 S14 Au23 104.3(9) . .
C53 S14 Au24 104.1(8) . .
Au24 S15 Au20 91.66(19) . .
C57 S15 Au20 105.1(8) . .
C57 S15 Au24 99.5(10) . .
Au25 S16 Au17 91.87(15) . .
C61 S16 Au17 106.6(5) . .
C61 S16 Au25 105.0(6) . .
Au26 S17 Au25 102.11(18) . .
C65 S17 Au25 108.7(8) . .
C65 S17 Au26 104.2(6) . .
Au26 S18 Au18 86.82(17) . .
C69 S18 Au18 109.6(8) . .
C69 S18 Au26 103.2(10) . .
S1 C1 H1A 109.1 . .
S1 C1 H1B 109.1 . .
H1A C1 H1B 107.8 . .
C2 C1 S1 112.5(15) . .
C2 C1 H1A 109.1 . .
C2 C1 H1B 109.1 . .
C1 C2 H2A 108.7 . .
C1 C2 H2B 108.7 . .
H2A C2 H2B 107.6 . .
C3 C2 C1 114.1(18) . .
C3 C2 H2A 108.7 . .
C3 C2 H2B 108.7 . .
C2 C3 H3A 108.9 . .
C2 C3 H3B 108.9 . .
H3A C3 H3B 107.7 . .
C4 C3 C2 113(2) . .
C4 C3 H3A 108.9 . .
C4 C3 H3B 108.9 . .
C3 C4 H4A 109.5 . .
C3 C4 H4B 109.5 . .
C3 C4 H4C 109.5 . .
H4A C4 H4B 109.5 . .
H4A C4 H4C 109.5 . .
H4B C4 H4C 109.5 . .
S2 C5 H5A 109.2 . .
S2 C5 H5B 109.2 . .
H5A C5 H5B 107.9 . .
C6 C5 S2 112.2(16) . .
C6 C5 H5A 109.2 . .
C6 C5 H5B 109.2 . .
C5 C6 H6A 108.9 . .
C5 C6 H6B 108.9 . .
H6A C6 H6B 107.8 . .
C7 C6 C5 113(2) . .
C7 C6 H6A 108.9 . .
C7 C6 H6B 108.9 . .
C6 C7 H7A 109.0 . .
C6 C7 H7B 109.0 . .
H7A C7 H7B 107.8 . .
C8 C7 C6 113(3) . .
C8 C7 H7A 109.0 . .
C8 C7 H7B 109.0 . .
C7 C8 H8A 109.5 . .
C7 C8 H8B 109.5 . .
C7 C8 H8C 109.5 . .
H8A C8 H8B 109.5 . .
H8A C8 H8C 109.5 . .
H8B C8 H8C 109.5 . .
S3 C9 H9A 109.0 . .
S3 C9 H9B 109.0 . .
H9A C9 H9B 107.8 . .
C10 C9 S3 113.1(13) . .
C10 C9 H9A 109.0 . .
C10 C9 H9B 109.0 . .
C9 C10 H10A 108.4 . .
C9 C10 H10B 108.4 . .
H10A C10 H10B 107.5 . .
C11 C10 C9 115.3(18) . .
C11 C10 H10A 108.4 . .
C11 C10 H10B 108.4 . .
C10 C11 H11A 109.1 . .
C10 C11 H11B 109.1 . .
C10 C11 C12 112.5(19) . .
H11A C11 H11B 107.8 . .
C12 C11 H11A 109.1 . .
C12 C11 H11B 109.1 . .
C11 C12 H12A 109.5 . .
C11 C12 H12B 109.5 . .
C11 C12 H12C 109.5 . .
H12A C12 H12B 109.5 . .
H12A C12 H12C 109.5 . .
H12B C12 H12C 109.5 . .
S4 C13 H13A 112.4 . .
S4 C13 H13B 112.4 . .
H13A C13 H13B 109.9 . .
C14 C13 S4 96.9(13) . .
C14 C13 H13A 112.4 . .
C14 C13 H13B 112.4 . .
C13 C14 H14A 109.7 . .
C13 C14 H14B 109.7 . .
H14A C14 H14B 108.2 . .
C15 C14 C13 109.7(9) . .
C15 C14 H14A 109.7 . .
C15 C14 H14B 109.7 . .
C14 C15 H15A 110.2 . .
C14 C15 H15B 110.2 . .
C14 C15 C16 107.5(9) . .
H15A C15 H15B 108.5 . .
C16 C15 H15A 110.2 . .
C16 C15 H15B 110.2 . .
C15 C16 H16A 109.5 . .
C15 C16 H16B 109.5 . .
C15 C16 H16C 109.5 . .
H16A C16 H16B 109.5 . .
H16A C16 H16C 109.5 . .
H16B C16 H16C 109.5 . .
S5 C17 H17A 108.9 . .
S5 C17 H17B 108.9 . .
H17A C17 H17B 107.7 . .
C18 C17 S5 113.3(19) . .
C18 C17 H17A 108.9 . .
C18 C17 H17B 108.9 . .
C17 C18 H18A 109.3 . .
C17 C18 H18B 109.3 . .
C17 C18 C19 112(2) . .
H18A C18 H18B 107.9 . .
C19 C18 H18A 109.3 . .
C19 C18 H18B 109.3 . .
C18 C19 H19A 108.1 . .
C18 C19 H19B 108.1 . .
H19A C19 H19B 107.3 . .
C20 C19 C18 117(3) . .
C20 C19 H19A 108.1 . .
C20 C19 H19B 108.1 . .
C19 C20 H20A 109.5 . .
C19 C20 H20B 109.5 . .
C19 C20 H20C 109.5 . .
H20A C20 H20B 109.5 . .
H20A C20 H20C 109.5 . .
H20B C20 H20C 109.5 . .
S6 C21 H21A 108.4 . .
S6 C21 H21B 108.4 . .
H21A C21 H21B 107.5 . .
C22 C21 S6 115.5(16) . .
C22 C21 H21A 108.4 . .
C22 C21 H21B 108.4 . .
C21 C22 H22A 109.2 . .
C21 C22 H22B 109.2 . .
H22A C22 H22B 107.9 . .
C23 C22 C21 112.0(19) . .
C23 C22 H22A 109.2 . .
C23 C22 H22B 109.2 . .
C22 C23 H23A 110.1 . .
C22 C23 H23B 110.1 . .
C22 C23 C24 108(2) . .
H23A C23 H23B 108.4 . .
C24 C23 H23A 110.1 . .
C24 C23 H23B 110.1 . .
C23 C24 H24A 109.5 . .
C23 C24 H24B 109.5 . .
C23 C24 H24C 109.5 . .
H24A C24 H24B 109.5 . .
H24A C24 H24C 109.5 . .
H24B C24 H24C 109.5 . .
S7 C25 H25A 108.6 . .
S7 C25 H25B 108.6 . .
H25A C25 H25B 107.6 . .
C26 C25 S7 114.7(13) . .
C26 C25 H25A 108.6 . .
C26 C25 H25B 108.6 . .
C25 C26 H26A 109.7 . .
C25 C26 H26B 109.7 . .
H26A C26 H26B 108.2 . .
C27 C26 C25 109.7(18) . .
C27 C26 H26A 109.7 . .
C27 C26 H26B 109.7 . .
C26 C27 H27A 109.6 . .
C26 C27 H27B 109.6 . .
C26 C27 C28 110(2) . .
H27A C27 H27B 108.1 . .
C28 C27 H27A 109.6 . .
C28 C27 H27B 109.6 . .
C27 C28 H28A 109.5 . .
C27 C28 H28B 109.5 . .
C27 C28 H28C 109.5 . .
H28A C28 H28B 109.5 . .
H28A C28 H28C 109.5 . .
H28B C28 H28C 109.5 . .
S8 C29 H29A 109.6 . .
S8 C29 H29B 109.6 . .
H29A C29 H29B 108.1 . .
C30 C29 S8 110.4(16) . .
C30 C29 H29A 109.6 . .
C30 C29 H29B 109.6 . .
C29 C30 H30A 108.9 . .
C29 C30 H30B 108.9 . .
H30A C30 H30B 107.7 . .
C31 C30 C29 113(3) . .
C31 C30 H30A 108.9 . .
C31 C30 H30B 108.9 . .
C30 C31 H31A 109.6 . .
C30 C31 H31B 109.6 . .
C30 C31 C32 110(3) . .
H31A C31 H31B 108.1 . .
C32 C31 H31A 109.6 . .
C32 C31 H31B 109.6 . .
C31 C32 H32A 109.5 . .
C31 C32 H32B 109.5 . .
C31 C32 H32C 109.5 . .
H32A C32 H32B 109.5 . .
H32A C32 H32C 109.5 . .
H32B C32 H32C 109.5 . .
S9 C33 H33A 110.0 . .
S9 C33 H33B 110.0 . .
H33A C33 H33B 108.3 . .
C34 C33 S9 108.6(17) . .
C34 C33 H33A 110.0 . .
C34 C33 H33B 110.0 . .
C33 C34 H34A 109.9 . .
C33 C34 H34B 109.9 . .
C33 C34 C35 109(2) . .
H34A C34 H34B 108.3 . .
C35 C34 H34A 109.9 . .
C35 C34 H34B 109.9 . .
C34 C35 H35A 108.5 . .
C34 C35 H35B 108.5 . .
H35A C35 H35B 107.5 . .
C36 C35 C34 115(3) . .
C36 C35 H35A 108.5 . .
C36 C35 H35B 108.5 . .
C35 C36 H36A 109.5 . .
C35 C36 H36B 109.5 . .
C35 C36 H36C 109.5 . .
H36A C36 H36B 109.5 . .
H36A C36 H36C 109.5 . .
H36B C36 H36C 109.5 . .
S10A C37A H37A 107.7 . .
S10A C37A H37B 107.8 . .
H37A C37A H37B 107.1 . .
C38A C37A S10A 118(3) . .
C38A C37A H37A 107.7 . .
C38A C37A H37B 107.9 . .
S10B C37B H37C 104.6 . .
S10B C37B H37D 104.4 . .
S10B C37B C38B 131(7) . .
H37C C37B H37D 105.7 . .
C38B C37B H37C 104.7 . .
C38B C37B H37D 104.4 . .
C37A C38A H38A 109.8 . .
C37A C38A H38B 109.9 . .
H38A C38A H38B 108.3 . .
C39A C38A C37A 108.7(10) . .
C39A C38A H38A 110.1 . .
C39A C38A H38B 110.0 . .
C37B C38B H38C 110.0 . .
C37B C38B H38D 110.0 . .
C37B C38B C39B 108.8(10) . .
H38C C38B H38D 108.4 . .
C39B C38B H38C 109.7 . .
C39B C38B H38D 109.9 . .
C38A C39A H39A 110.0 . .
C38A C39A H39B 110.1 . .
C38A C39A C40A 108.7(10) . .
H39A C39A H39B 108.4 . .
C40A C39A H39A 109.1 . .
C40A C39A H39B 110.6 . .
C38B C39B H39C 109.8 . .
C38B C39B H39D 110.0 . .
C38B C39B C40B 108.5(10) . .
H39C C39B H39D 108.4 . .
C40B C39B H39C 108.7 . .
C40B C39B H39D 111.5 . .
C39A C40A H40A 110.1 . .
C39A C40A H40B 109.7 . .
C39A C40A H40C 108.6 . .
H40A C40A H40B 109.5 . .
H40A C40A H40C 109.5 . .
H40B C40A H40C 109.5 . .
C39B C40B H40D 110.7 . .
C39B C40B H40E 109.7 . .
C39B C40B H40F 107.9 . .
H40D C40B H40E 109.5 . .
H40D C40B H40F 109.5 . .
H40E C40B H40F 109.5 . .
S11A C41A H41A 111.9 . .
S11A C41A H41B 111.9 . .
H41A C41A H41B 109.6 . .
C42A C41A S11A 99(4) . .
C42A C41A H41A 112.0 . .
C42A C41A H41B 112.0 . .
S11B C41B H41C 104.2 . .
S11B C41B H41D 104.0 . .
H41C C41B H41D 105.5 . .
C42B C41B S11B 133(4) . .
C42B C41B H41C 104.2 . .
C42B C41B H41D 103.9 . .
C41A C42A H42A 110.5 . .
C41A C42A H42B 110.2 . .
H42A C42A H42B 108.5 . .
C43A C42A C41A 107(2) . .
C43A C42A H42A 110.6 . .
C43A C42A H42B 110.0 . .
C41B C42B H42C 110.0 . .
C41B C42B H42D 109.5 . .
C41B C42B C43B 110(3) . .
H42C C42B H42D 108.2 . .
C43B C42B H42C 109.9 . .
C43B C42B H42D 109.4 . .
C42A C43A H43A 110.2 . .
C42A C43A H43B 109.8 . .
C42A C43A C44A 108(2) . .
H43A C43A H43B 108.4 . .
C44A C43A H43A 110.7 . .
C44A C43A H43B 109.9 . .
C42B C43B H43C 110.2 . .
C42B C43B H43D 109.8 . .
C42B C43B C44B 108(3) . .
H43C C43B H43D 108.4 . .
C44B C43B H43C 111.1 . .
C44B C43B H43D 109.1 . .
C43A C44A H44A 109.2 . .
C43A C44A H44B 110.1 . .
C43A C44A H44C 109.2 . .
H44A C44A H44B 109.5 . .
H44A C44A H44C 109.5 . .
H44B C44A H44C 109.5 . .
C43B C44B H44D 110.0 . .
C43B C44B H44E 108.3 . .
C43B C44B H44F 110.1 . .
H44D C44B H44E 109.4 . .
H44D C44B H44F 109.5 . .
H44E C44B H44F 109.5 . .
S12 C45 H45A 107.2 . .
S12 C45 H45B 107.2 . .
H45A C45 H45B 106.8 . .
C46 C45 S12 121(3) . .
C46 C45 H45A 107.2 . .
C46 C45 H45B 107.2 . .
C45 C46 H46A 109.4 . .
C45 C46 H46B 109.4 . .
C45 C46 C47 111(4) . .
H46A C46 H46B 108.0 . .
C47 C46 H46A 109.4 . .
C47 C46 H46B 109.4 . .
C46 C47 H47A 109.5 . .
C46 C47 H47B 109.5 . .
H47A C47 H47B 108.0 . .
C48 C47 C46 111(4) . .
C48 C47 H47A 109.5 . .
C48 C47 H47B 109.5 . .
C47 C48 H48A 109.5 . .
C47 C48 H48B 109.5 . .
C47 C48 H48C 109.5 . .
H48A C48 H48B 109.5 . .
H48A C48 H48C 109.5 . .
H48B C48 H48C 109.5 . .
S13 C49 H49A 109.4 . .
S13 C49 H49B 109.4 . .
H49A C49 H49B 108.0 . .
C50 C49 S13 111.2(16) . .
C50 C49 H49A 109.4 . .
C50 C49 H49B 109.4 . .
C49 C50 H50A 108.7 . .
C49 C50 H50B 108.7 . .
H50A C50 H50B 107.6 . .
C51 C50 C49 114(2) . .
C51 C50 H50A 108.7 . .
C51 C50 H50B 108.7 . .
C50 C51 H51A 108.6 . .
C50 C51 H51B 108.6 . .
H51A C51 H51B 107.6 . .
C52 C51 C50 114(2) . .
C52 C51 H51A 108.6 . .
C52 C51 H51B 108.6 . .
C51 C52 H52A 109.5 . .
C51 C52 H52B 109.5 . .
C51 C52 H52C 109.5 . .
H52A C52 H52B 109.5 . .
H52A C52 H52C 109.5 . .
H52B C52 H52C 109.5 . .
S14 C53 H53A 109.0 . .
S14 C53 H53B 109.0 . .
H53A C53 H53B 107.8 . .
C54 C53 S14 112.9(17) . .
C54 C53 H53A 109.0 . .
C54 C53 H53B 109.0 . .
C53 C54 H54A 107.5 . .
C53 C54 H54B 107.5 . .
H54A C54 H54B 107.0 . .
C55 C54 C53 119(3) . .
C55 C54 H54A 107.5 . .
C55 C54 H54B 107.5 . .
C54 C55 H55A 109.4 . .
C54 C55 H55B 109.4 . .
C54 C55 C56 111(4) . .
H55A C55 H55B 108.0 . .
C56 C55 H55A 109.4 . .
C56 C55 H55B 109.4 . .
C55 C56 H56A 109.5 . .
C55 C56 H56B 109.5 . .
C55 C56 H56C 109.5 . .
H56A C56 H56B 109.5 . .
H56A C56 H56C 109.5 . .
H56B C56 H56C 109.5 . .
S15 C57 H57A 108.4 . .
S15 C57 H57B 108.4 . .
H57A C57 H57B 107.5 . .
C58 C57 S15 115.4(18) . .
C58 C57 H57A 108.4 . .
C58 C57 H57B 108.4 . .
C57 C58 H58A 109.8 . .
C57 C58 H58B 109.8 . .
C57 C58 C59 109.2(10) . .
H58A C58 H58B 108.3 . .
C59 C58 H58A 109.8 . .
C59 C58 H58B 109.8 . .
C58 C59 H59A 109.9 . .
C58 C59 H59B 109.9 . .
C58 C59 C60 108.8(10) . .
H59A C59 H59B 108.3 . .
C60 C59 H59A 109.9 . .
C60 C59 H59B 109.9 . .
C59 C60 H60A 109.5 . .
C59 C60 H60B 109.5 . .
C59 C60 H60C 109.5 . .
H60A C60 H60B 109.5 . .
H60A C60 H60C 109.5 . .
H60B C60 H60C 109.5 . .
S16 C61 H61A 108.1 . .
S16 C61 H61B 108.1 . .
H61A C61 H61B 107.3 . .
C62 C61 S16 116.9(12) . .
C62 C61 H61A 108.1 . .
C62 C61 H61B 108.1 . .
C61 C62 H62A 109.2 . .
C61 C62 H62B 109.2 . .
C61 C62 C63 112.1(16) . .
H62A C62 H62B 107.9 . .
C63 C62 H62A 109.2 . .
C63 C62 H62B 109.2 . .
C62 C63 H63A 109.2 . .
C62 C63 H63B 109.2 . .
H63A C63 H63B 107.9 . .
C64 C63 C62 112(2) . .
C64 C63 H63A 109.2 . .
C64 C63 H63B 109.2 . .
C63 C64 H64A 109.5 . .
C63 C64 H64B 109.5 . .
C63 C64 H64C 109.5 . .
H64A C64 H64B 109.5 . .
H64A C64 H64C 109.5 . .
H64B C64 H64C 109.5 . .
S17 C65 H65A 108.7 . .
S17 C65 H65B 108.7 . .
H65A C65 H65B 107.6 . .
C66 C65 S17 114.3(17) . .
C66 C65 H65A 108.7 . .
C66 C65 H65B 108.7 . .
C65 C66 H66A 108.7 . .
C65 C66 H66B 108.7 . .
C65 C66 C67 114(3) . .
H66A C66 H66B 107.6 . .
C67 C66 H66A 108.7 . .
C67 C66 H66B 108.7 . .
C66 C67 H67A 108.8 . .
C66 C67 H67B 108.8 . .
C66 C67 C68 114(3) . .
H67A C67 H67B 107.7 . .
C68 C67 H67A 108.8 . .
C68 C67 H67B 108.8 . .
C67 C68 H68A 109.5 . .
C67 C68 H68B 109.5 . .
C67 C68 H68C 109.5 . .
H68A C68 H68B 109.5 . .
H68A C68 H68C 109.5 . .
H68B C68 H68C 109.5 . .
S18 C69 H69A 111.0 . .
S18 C69 H69B 111.0 . .
H69A C69 H69B 109.0 . .
C70 C69 S18 104(2) . .
C70 C69 H69A 111.0 . .
C70 C69 H69B 111.0 . .
C69 C70 H70A 109.8 . .
C69 C70 H70B 109.8 . .
H70A C70 H70B 108.3 . .
C71 C70 C69 109.2(10) . .
C71 C70 H70A 109.8 . .
C71 C70 H70B 109.8 . .
C70 C71 H71A 109.9 . .
C70 C71 H71B 109.9 . .
C70 C71 C72 108.9(10) . .
H71A C71 H71B 108.3 . .
C72 C71 H71A 109.9 . .
C72 C71 H71B 109.9 . .
C71 C72 H72A 109.7 . .
C71 C72 H72B 109.3 . .
C71 C72 H72C 109.5 . .
H72A C72 H72B 109.5 . .
H72A C72 H72C 109.5 . .
H72B C72 H72C 109.5 . .

loop_
_geom_bond_atom_site_label_1
_geom_bond_atom_site_label_2
_geom_bond_distance
_geom_bond_site_symmetry_2
Au1 Au2 2.7707(7) 2_566
Au1 Au2 2.7707(7) .
Au1 Au3 2.7798(7) 2_566
Au1 Au3 2.7798(7) .
Au1 Au4 2.7946(6) .
Au1 Au4 2.7946(6) 2_566
Au1 Au5 2.7913(7) .
Au1 Au5 2.7913(7) 2_566
Au1 Au6 2.7886(7) .
Au1 Au6 2.7886(7) 2_566
Au1 Au7 2.7781(6) .
Au1 Au7 2.7781(6) 2_566
Au2 Au3 3.0037(10) .
Au2 Au4 3.0606(10) .
Au2 Au5 2.9065(10) .
Au2 Au6 2.9648(10) 2_566
Au2 Au7 2.7804(9) 2_566
Au2 Au8 3.1836(10) .
Au2 Au9 3.0849(10) .
Au2 Au13 3.1925(9) .
Au2 S9 2.356(4) .
Au3 Au4 3.0135(9) .
Au3 Au5 2.7715(10) 2_566
Au3 Au6 2.9489(9) .
Au3 Au7 2.9751(9) 2_566
Au3 Au9 3.3029(10) .
Au3 Au10 3.0599(11) .
Au3 Au11 3.0758(10) .
Au3 S3 2.367(4) .
Au4 Au5 2.9644(10) 2_566
Au4 Au6 2.7824(10) 2_566
Au4 Au7 2.8805(10) .
Au4 Au11 3.2334(10) .
Au4 Au12 3.1499(9) .
Au4 Au13 3.1222(11) .
Au4 S6 2.372(4) .
Au5 Au3 2.7715(10) 2_566
Au5 Au4 2.9644(10) 2_566
Au5 Au6 2.9591(9) 2_566
Au5 Au7 2.9821(10) 2_566
Au5 Au8 3.2813(11) .
Au5 Au10 3.1830(10) 2_566
Au5 Au11 3.1179(10) 2_566
Au5 S1 2.384(5) .
Au6 Au2 2.9648(10) 2_566
Au6 Au4 2.7825(10) 2_566
Au6 Au5 2.9592(9) 2_566
Au6 Au7 2.9327(10) 2_566
Au6 Au10 3.2318(10) .
Au6 Au12 3.2091(9) 2_566
Au6 Au13 3.1133(10) 2_566
Au6 S4 2.383(5) .
Au7 Au2 2.7804(9) 2_566
Au7 Au3 2.9751(9) 2_566
Au7 Au5 2.9820(10) 2_566
Au7 Au6 2.9327(10) 2_566
Au7 Au8 3.2304(11) 2_566
Au7 Au9 3.0401(10) 2_566
Au7 Au12 3.2902(9) .
Au7 S7 2.375(4) .
Au8 Au7 3.2303(11) 2_566
Au8 S1 2.308(5) .
Au8 S2 2.303(5) .
Au9 Au7 3.0400(10) 2_566
Au9 S2 2.310(5) .
Au9 S3 2.295(4) .
Au10 Au5 3.1832(10) 2_566
Au10 S4 2.310(5) .
Au10 S5 2.300(5) .
Au11 Au5 3.1178(10) 2_566
Au11 S5 2.300(6) .
Au11 S6 2.308(5) .
Au12 Au6 3.2091(9) 2_566
Au12 Au25 3.1518(9) .
Au12 S7 2.308(4) .
Au12 S8 2.292(5) .
Au13 Au6 3.1134(10) 2_566
Au13 S8 2.300(4) .
Au13 S9 2.313(5) .
Au14 Au15 2.8002(7) 2_677
Au14 Au15 2.8001(7) .
Au14 Au16 2.7688(7) 2_677
Au14 Au16 2.7689(7) .
Au14 Au17 2.7877(6) .
Au14 Au17 2.7877(6) 2_677
Au14 Au18 2.7714(7) .
Au14 Au18 2.7714(7) 2_677
Au14 Au19 2.7956(7) 2_677
Au14 Au19 2.7956(7) .
Au14 Au20 2.7724(7) .
Au14 Au20 2.7724(7) 2_677
Au15 Au16 2.9090(11) .
Au15 Au17 2.9078(10) .
Au15 Au18 3.0060(10) .
Au15 Au19 2.7651(10) 2_677
Au15 Au20 2.9682(11) 2_677
Au15 Au21 3.2182(12) .
Au15 Au25 3.2729(10) .
Au15 Au26 3.0437(12) .
Au15 S10A 2.360(7) .
Au15 S10B 2.404(13) .
Au16 Au17 2.9160(10) .
Au16 Au18 2.9776(10) 2_677
Au16 Au19 3.0485(10) .
Au16 Au20 2.7707(10) 2_677
Au16 Au21 3.0681(12) .
Au16 Au22 3.0990(11) .
Au16 Au23 3.2681(10) .
Au16 S13 2.370(5) .
Au17 Au18 2.7867(10) 2_677
Au17 Au19 2.9210(11) 2_677
Au17 Au20 3.0039(10) .
Au17 Au23 3.1589(11) .
Au17 Au24 3.1051(11) .
Au17 Au25 3.3691(10) .
Au17 S16 2.375(4) .
Au18 Au16 2.9777(10) 2_677
Au18 Au17 2.7867(10) 2_677
Au18 Au19 3.0144(10) 2_677
Au18 Au20 2.9261(11) 2_677
Au18 Au23 3.1100(10) 2_677
Au18 Au24 3.1285(11) 2_677
Au18 Au26 3.2066(11) .
Au18 S18 2.358(5) .
Au19 Au15 2.7650(10) 2_677
Au19 Au17 2.9210(11) 2_677
Au19 Au18 3.0143(10) 2_677
Au19 Au20 2.9865(12) 2_677
Au19 Au22 3.2757(13) .
Au19 Au25 3.1153(10) 2_677
Au19 Au26 3.1471(12) 2_677
Au19 S12 2.349(6) .
Au20 Au15 2.9682(11) 2_677
Au20 Au16 2.7706(11) 2_677
Au20 Au18 2.9261(11) 2_677
Au20 Au19 2.9865(12) 2_677
Au20 Au21 3.1453(13) 2_677
Au20 Au22 3.1161(13) 2_677
Au20 Au24 3.3420(11) .
Au20 S15 2.359(5) .
Au21 Au20 3.1454(13) 2_677
Au21 S10A 2.315(12) .
Au21 S10B 2.330(17) .
Au21 S11A 2.159(11) .
Au21 S11B 2.487(19) .
Au22 Au20 3.1161(13) 2_677
Au22 S11A 2.437(9) .
Au22 S11B 2.068(18) .
Au22 S12 2.334(8) .
Au23 Au18 3.1100(10) 2_677
Au23 S13 2.297(5) .
Au23 S14 2.295(5) .
Au24 Au18 3.1285(11) 2_677
Au24 S14 2.288(6) .
Au24 S15 2.300(6) .
Au25 Au19 3.1153(10) 2_677
Au25 S16 2.314(5) .
Au25 S17 2.307(5) .
Au26 Au19 3.1472(12) 2_677
Au26 S17 2.297(4) .
Au26 S18 2.308(5) .
S1 C1 1.877(19) .
S2 C5 1.82(2) .
S3 C9 1.816(17) .
S4 C13 1.88(2) .
S5 C17 1.85(2) .
S6 C21 1.83(2) .
S7 C25 1.83(2) .
S8 C29 1.83(2) .
S9 C33 1.88(3) .
S10A C37A 1.86(5) .
S10B C37B 1.53(8) .
S11A C41A 1.90(7) .
S11B C41B 1.69(8) .
S12 C45 1.88(4) .
S13 C49 1.828(19) .
S14 C53 1.87(2) .
S15 C57 1.78(3) .
S16 C61 1.822(17) .
S17 C65 1.839(19) .
S18 C69 1.83(3) .
C1 H1A 0.9900 .
C1 H1B 0.9900 .
C1 C2 1.53(3) .
C2 H2A 0.9900 .
C2 H2B 0.9900 .
C2 C3 1.49(3) .
C3 H3A 0.9900 .
C3 H3B 0.9900 .
C3 C4 1.46(4) .
C4 H4A 0.9800 .
C4 H4B 0.9800 .
C4 H4C 0.9800 .
C5 H5A 0.9900 .
C5 H5B 0.9900 .
C5 C6 1.51(2) .
C6 H6A 0.9900 .
C6 H6B 0.9900 .
C6 C7 1.51(2) .
C7 H7A 0.9900 .
C7 H7B 0.9900 .
C7 C8 1.49(2) .
C8 H8A 0.9800 .
C8 H8B 0.9800 .
C8 H8C 0.9800 .
C9 H9A 0.9900 .
C9 H9B 0.9900 .
C9 C10 1.55(3) .
C10 H10A 0.9900 .
C10 H10B 0.9900 .
C10 C11 1.53(3) .
C11 H11A 0.9900 .
C11 H11B 0.9900 .
C11 C12 1.54(3) .
C12 H12A 0.9800 .
C12 H12B 0.9800 .
C12 H12C 0.9800 .
C13 H13A 0.9900 .
C13 H13B 0.9900 .
C13 C14 1.537(10) .
C14 H14A 0.9900 .
C14 H14B 0.9900 .
C14 C15 1.535(10) .
C15 H15A 0.9900 .
C15 H15B 0.9900 .
C15 C16 1.555(10) .
C16 H16A 0.9800 .
C16 H16B 0.9800 .
C16 H16C 0.9800 .
C17 H17A 0.9900 .
C17 H17B 0.9900 .
C17 C18 1.46(3) .
C18 H18A 0.9900 .
C18 H18B 0.9900 .
C18 C19 1.56(4) .
C19 H19A 0.9900 .
C19 H19B 0.9900 .
C19 C20 1.47(4) .
C20 H20A 0.9800 .
C20 H20B 0.9800 .
C20 H20C 0.9800 .
C21 H21A 0.9900 .
C21 H21B 0.9900 .
C21 C22 1.531(10) .
C22 H22A 0.9900 .
C22 H22B 0.9900 .
C22 C23 1.530(10) .
C23 H23A 0.9900 .
C23 H23B 0.9900 .
C23 C24 1.544(10) .
C24 H24A 0.9800 .
C24 H24B 0.9800 .
C24 H24C 0.9800 .
C25 H25A 0.9900 .
C25 H25B 0.9900 .
C25 C26 1.57(3) .
C26 H26A 0.9900 .
C26 H26B 0.9900 .
C26 C27 1.51(3) .
C27 H27A 0.9900 .
C27 H27B 0.9900 .
C27 C28 1.55(4) .
C28 H28A 0.9800 .
C28 H28B 0.9800 .
C28 H28C 0.9800 .
C29 H29A 0.9900 .
C29 H29B 0.9900 .
C29 C30 1.52(3) .
C30 H30A 0.9900 .
C30 H30B 0.9900 .
C30 C31 1.40(4) .
C31 H31A 0.9900 .
C31 H31B 0.9900 .
C31 C32 1.59(5) .
C32 H32A 0.9800 .
C32 H32B 0.9800 .
C32 H32C 0.9800 .
C33 H33A 0.9900 .
C33 H33B 0.9900 .
C33 C34 1.529(10) .
C34 H34A 0.9900 .
C34 H34B 0.9900 .
C34 C35 1.542(10) .
C35 H35A 0.9900 .
C35 H35B 0.9900 .
C35 C36 1.532(10) .
C36 H36A 0.9800 .
C36 H36B 0.9800 .
C36 H36C 0.9800 .
C37A H37A 0.9902 .
C37A H37B 0.9901 .
C37A C38A 1.538(10) .
C37B H37C 0.9901 .
C37B H37D 0.9900 .
C37B C38B 1.537(10) .
C38A H38A 0.9900 .
C38A H38B 0.9901 .
C38A C39A 1.536(10) .
C38B H38C 0.9897 .
C38B H38D 0.9904 .
C38B C39B 1.539(10) .
C39A H39A 0.9896 .
C39A H39B 0.9890 .
C39A C40A 1.540(10) .
C39B H39C 0.9899 .
C39B H39D 0.9899 .
C39B C40B 1.541(10) .
C40A H40A 0.9800 .
C40A H40B 0.9803 .
C40A H40C 0.9805 .
C40B H40D 0.9798 .
C40B H40E 0.9801 .
C40B H40F 0.9799 .
C41A H41A 0.9900 .
C41A H41B 0.9897 .
C41A C42A 1.537(10) .
C41B H41C 0.9902 .
C41B H41D 0.9904 .
C41B C42B 1.537(10) .
C42A H42A 0.9904 .
C42A H42B 0.9898 .
C42A C43A 1.537(10) .
C42B H42C 0.9901 .
C42B H42D 0.9900 .
C42B C43B 1.538(10) .
C43A H43A 0.9902 .
C43A H43B 0.9902 .
C43A C44A 1.540(10) .
C43B H43C 0.9897 .
C43B H43D 0.9900 .
C43B C44B 1.540(10) .
C44A H44A 0.9798 .
C44A H44B 0.9801 .
C44A H44C 0.9797 .
C44B H44D 0.9800 .
C44B H44E 0.9801 .
C44B H44F 0.9802 .
C45 H45A 0.9900 .
C45 H45B 0.9900 .
C45 C46 1.40(4) .
C46 H46A 0.9900 .
C46 H46B 0.9900 .
C46 C47 1.60(6) .
C47 H47A 0.9900 .
C47 H47B 0.9900 .
C47 C48 1.48(6) .
C48 H48A 0.9800 .
C48 H48B 0.9800 .
C48 H48C 0.9800 .
C49 H49A 0.9900 .
C49 H49B 0.9900 .
C49 C50 1.54(3) .
C50 H50A 0.9900 .
C50 H50B 0.9900 .
C50 C51 1.50(4) .
C51 H51A 0.9900 .
C51 H51B 0.9900 .
C51 C52 1.46(4) .
C52 H52A 0.9800 .
C52 H52B 0.9800 .
C52 H52C 0.9800 .
C53 H53A 0.9900 .
C53 H53B 0.9900 .
C53 C54 1.55(3) .
C54 H54A 0.9900 .
C54 H54B 0.9900 .
C54 C55 1.52(5) .
C55 H55A 0.9900 .
C55 H55B 0.9900 .
C55 C56 1.53(5) .
C56 H56A 0.9800 .
C56 H56B 0.9800 .
C56 H56C 0.9800 .
C57 H57A 0.9900 .
C57 H57B 0.9900 .
C57 C58 1.535(10) .
C58 H58A 0.9900 .
C58 H58B 0.9900 .
C58 C59 1.536(10) .
C59 H59A 0.9900 .
C59 H59B 0.9900 .
C59 C60 1.537(10) .
C60 H60A 0.9800 .
C60 H60B 0.9800 .
C60 H60C 0.9800 .
C61 H61A 0.9900 .
C61 H61B 0.9900 .
C61 C62 1.46(2) .
C62 H62A 0.9900 .
C62 H62B 0.9900 .
C62 C63 1.56(3) .
C63 H63A 0.9900 .
C63 H63B 0.9900 .
C63 C64 1.53(3) .
C64 H64A 0.9800 .
C64 H64B 0.9800 .
C64 H64C 0.9800 .
C65 H65A 0.9900 .
C65 H65B 0.9900 .
C65 C66 1.46(3) .
C66 H66A 0.9900 .
C66 H66B 0.9900 .
C66 C67 1.46(4) .
C67 H67A 0.9900 .
C67 H67B 0.9900 .
C67 C68 1.57(5) .
C68 H68A 0.9800 .
C68 H68B 0.9800 .
C68 H68C 0.9800 .
C69 H69A 0.9900 .
C69 H69B 0.9900 .
C69 C70 1.542(10) .
C70 H70A 0.9900 .
C70 H70B 0.9900 .
C70 C71 1.529(10) .
C71 H71A 0.9900 .
C71 H71B 0.9900 .
C71 C72 1.540(10) .
C72 H72A 0.9797 .
C72 H72B 0.9801 .
C72 H72C 0.9802 .

loop_
_geom_torsion_atom_site_label_1
_geom_torsion_atom_site_label_2
_geom_torsion_atom_site_label_3
_geom_torsion_atom_site_label_4
_geom_torsion
Au2 S9 C33 C34 179.5(19)
Au3 S3 C9 C10 151.9(14)
Au4 S6 C21 C22 177.2(16)
Au5 S1 C1 C2 160.0(14)
Au6 S4 C13 C14 169.9(17)
Au7 S7 C25 C26 44.8(14)
Au8 S1 C1 C2 68.1(16)
Au8 S2 C5 C6 -166.1(14)
Au9 S2 C5 C6 -63.2(16)
Au9 S3 C9 C10 57.8(17)
Au10 S4 C13 C14 79.4(19)
Au10 S5 C17 C18 70.4(15)
Au11 S5 C17 C18 175.6(14)
Au11 S6 C21 C22 -91.0(18)
Au12 S7 C25 C26 -50.1(14)
Au12 S8 C29 C30 177.9(16)
Au13 S8 C29 C30 -70.2(18)
Au13 S9 C33 C34 -91(2)
Au15 S10A C37A C38A 159(2)
Au15 S10B C37B C38B -167(4)
Au16 S13 C49 C50 -161.5(16)
Au17 S16 C61 C62 -54.4(14)
Au18 S18 C69 C70 -169.4(15)
Au19 S12 C45 C46 158(3)
Au20 S15 C57 C58 161.8(17)
Au21 S10A C37A C38A 69(2)
Au21 S10B C37B C38B -73(6)
Au21 S11A C41A C42A 166(3)
Au21 S11B C41B C42B 144(8)
Au22 S11A C41A C42A 64(3)
Au22 S11B C41B C42B -108(9)
Au22 S12 C45 C46 67(4)
Au23 S13 C49 C50 -66.9(18)
Au23 S14 C53 C54 -83(2)
Au24 S14 C53 C54 175.8(18)
Au24 S15 C57 C58 67.5(19)
Au25 S16 C61 C62 42.2(14)
Au25 S17 C65 C66 160.4(17)
Au26 S17 C65 C66 52.1(19)
Au26 S18 C69 C70 99.3(18)
S1 C1 C2 C3 179.4(18)
S2 C5 C6 C7 -64(3)
S3 C9 C10 C11 55(2)
S4 C13 C14 C15 169(3)
S5 C17 C18 C19 -178.0(18)
S6 C21 C22 C23 65(3)
S7 C25 C26 C27 -173.7(15)
S8 C29 C30 C31 -172(2)
S9 C33 C34 C35 175(3)
S10A C37A C38A C39A 78(5)
S10B C37B C38B C39B -71(10)
S11A C41A C42A C43A 98(5)
S11B C41B C42B C43B -9(13)
S12 C45 C46 C47 -178(3)
S13 C49 C50 C51 -58(3)
S14 C53 C54 C55 72(4)
S15 C57 C58 C59 47(3)
S16 C61 C62 C63 -178.1(13)
S17 C65 C66 C67 68(3)
S18 C69 C70 C71 -118(2)
C1 C2 C3 C4 180(2)
C5 C6 C7 C8 171(3)
C9 C10 C11 C12 173.9(16)
C13 C14 C15 C16 -159(3)
C17 C18 C19 C20 -179(3)
C21 C22 C23 C24 175(2)
C25 C26 C27 C28 172(2)
C29 C30 C31 C32 -179(3)
C33 C34 C35 C36 53(5)
C37A C38A C39A C40A 170(6)
C37B C38B C39B C40B -175(10)
C41A C42A C43A C44A 146(6)
C41B C42B C43B C44B 171(8)
C45 C46 C47 C48 -180(4)
C49 C50 C51 C52 -56(3)
C53 C54 C55 C56 68(5)
C57 C58 C59 C60 74(3)
C61 C62 C63 C64 167.6(17)
C65 C66 C67 C68 173(3)
C69 C70 C71 C72 -67(4)
